data_7129896
loop_
_publ_author_name
'Chen, Liangliang'
'Wu, Botao'
'Qin, Liyuan'
'Huang, Yan-Ying'
'Meng, Wei'
'Kong, Ruirui'
'Yu, Xiaobo'
'ChenChai, Kaiyuan'
'Li, Cheng'
'Zhang, Guanxin'
'Zhang, Xisha'
'Zhang, Deqing'

_publ_section_title
;
 Perylene Five-membered Ring Diimide for Organic Semiconductors and
 \p-Expanded Conjugated Molecules
;
_journal_name_full 'Chemical Communications'
_journal_paper_doi 10.1039/D2CC01061E
_journal_year 2022
_chemical_formula_moiety '3(C32 H29 N O2)'
_chemical_formula_sum 'C96 H87 N3 O6'
_chemical_formula_weight 1378.68
_space_group_crystal_system monoclinic
_space_group_IT_number 15
_space_group_name_Hall '-C 2yc'
_space_group_name_H-M_alt 'C 1 2/c 1'
_atom_sites_solution_hydrogens geom
_atom_sites_solution_primary iterative
_audit_creation_date 2021-03-27
_audit_creation_method
;
Olex2 1.2
(compiled 2018.05.29 svn.r3508 for OlexSys, GUI svn.r5506)
;
_audit_update_record
;
2021-04-01 deposited with the CCDC.	2022-03-24 downloaded from the CCDC.
;
_cell_angle_alpha 90
_cell_angle_beta 114.469(3)
_cell_angle_gamma 90
_cell_formula_units_Z 8
_cell_length_a 40.9622(10)
_cell_length_b 10.7321(2)
_cell_length_c 39.9989(10)
_cell_measurement_reflns_used 10556
_cell_measurement_temperature 169.99(14)
_cell_measurement_theta_max 74.0480
_cell_measurement_theta_min 2.1720
_cell_volume 16004.6(7)
_computing_cell_refinement 'CrysAlisPro 1.171.40.67a (Rigaku OD, 2019)'
_computing_data_collection 'CrysAlisPro 1.171.40.67a (Rigaku OD, 2019)'
_computing_data_reduction 'CrysAlisPro 1.171.40.67a (Rigaku OD, 2019)'
_computing_molecular_graphics 'Olex2 (Dolomanov et al., 2009)'
_computing_publication_material 'Olex2 (Dolomanov et al., 2009)'
_computing_structure_refinement 'ShelXL (Sheldrick, 2015)'
_computing_structure_solution 'olex2.solve (Bourhis et al., 2015)'
_diffrn_ambient_environment N~2~
_diffrn_ambient_temperature 169.99(14)
_diffrn_detector 'Hybrid Pixel Array Detector'
_diffrn_detector_area_resol_mean 10.0000
_diffrn_detector_type HyPix
_diffrn_measured_fraction_theta_full 0.996
_diffrn_measured_fraction_theta_max 0.954
_diffrn_measurement_details
;
List of Runs (angles in degrees, time in seconds):

  # Type    Start    End  Width  t~exp~   \w     \q     \k     \f   Frames
#--------------------------------------------------------------------------
  1  \w      7.00  34.00   0.50   18.00    --   47.20 -42.00 -71.00   54
  2  \w     31.00  96.00   0.50   51.27    --  103.25 -94.00  30.00  130
  3  \w     55.00 105.00   0.50   51.27    --  103.25 -94.00 120.00  100
  4  \w     32.00 105.00   0.50   51.27    --  103.25 -94.00  60.00  146
  5  \w     34.00  75.00   0.50   51.27    --  103.25 -61.00-120.00   82
  6  \w    101.00 169.00   0.50   51.27    --  103.25  30.00   0.00  136
  7  \w    136.00 169.00   0.50   51.27    --  103.25 125.00 -60.00   66
  8  \w     89.00 115.00   0.50   18.00    --   47.20  42.00  81.00   52
  9  \w     97.00 140.00   0.50   51.27    --  103.25  42.00  81.00   86
 10  \w     89.00 122.00   0.50   51.27    --  103.25 125.00 -60.00   66
 11  \w     37.00  77.00   0.50   18.00    --   47.20  42.00  81.00   80
 12  \w    -10.00  15.00   0.50   18.00    --  -47.20  42.00  81.00   50
 13  \w    -57.00 -31.00   0.50   51.27    --  -99.00  77.00 -30.00   52
 14  \w    -12.00  28.00   0.50   18.00    --  -47.20  19.00-120.00   80
 15  \w    -22.00  27.00   0.50   18.00    --  -47.20  19.00-150.00   98
 16  \w    -60.00 -32.00   0.50   51.27    --  -99.00  61.00-150.00   56
 17  \w    -58.00 -31.00   0.50   51.27    --  -99.00  61.00-180.00   54
 18  \w    -65.00 -37.00   0.50   51.27    --  -99.00  61.00-120.00   56
 19  \w    -94.00 -63.00   0.50   51.27    --  -99.00  77.00 -30.00   62
 20  \w   -101.00 -29.00   0.50   51.27    --  -99.00  77.00 -90.00  144
 21  \w   -109.00 -36.00   0.50   18.00    --  -47.20 -42.00 -71.00  146
 22  \w    -64.00 -33.00   0.50   51.27    --  -99.00  61.00 150.00   62
 23  \w    -66.00 -26.00   0.50   51.27    --  -99.00  61.00 120.00   80
 24  \w   -152.00 -95.00   0.50   51.27    --  -99.00 -42.00 -71.00  114
 25  \w   -119.00 -76.00   0.50   18.00    --  -47.20-125.00  30.00   86
 26  \w   -120.00 -95.00   0.50   18.00    --  -47.20-125.00  60.00   50
;
_diffrn_measurement_device 'four-circle diffractometer'
_diffrn_measurement_device_type 'XtaLAB Synergy R, HyPix'
_diffrn_measurement_method '\w scans'
_diffrn_orient_matrix_type 'CrysAlisPro convention (1999,Acta A55,543-557)'
_diffrn_orient_matrix_UB_11 -0.0215740000
_diffrn_orient_matrix_UB_12 -0.1224397000
_diffrn_orient_matrix_UB_13 -0.0097641000
_diffrn_orient_matrix_UB_21 -0.0020843000
_diffrn_orient_matrix_UB_22 0.0072349000
_diffrn_orient_matrix_UB_23 -0.0392969000
_diffrn_orient_matrix_UB_31 0.0351778000
_diffrn_orient_matrix_UB_32 -0.0746262000
_diffrn_orient_matrix_UB_33 0.0122586000
_diffrn_radiation_monochromator mirror
_diffrn_radiation_probe x-ray
_diffrn_radiation_type CuK\a
_diffrn_radiation_wavelength 1.54184
_diffrn_reflns_av_R_equivalents 0.0822
_diffrn_reflns_av_unetI/netI 0.0724
_diffrn_reflns_Laue_measured_fraction_full 0.996
_diffrn_reflns_Laue_measured_fraction_max 0.954
_diffrn_reflns_limit_h_max 51
_diffrn_reflns_limit_h_min -33
_diffrn_reflns_limit_k_max 13
_diffrn_reflns_limit_k_min -13
_diffrn_reflns_limit_l_max 49
_diffrn_reflns_limit_l_min -49
_diffrn_reflns_number 58606
_diffrn_reflns_point_group_measured_fraction_full 0.996
_diffrn_reflns_point_group_measured_fraction_max 0.954
_diffrn_reflns_theta_full 67.684
_diffrn_reflns_theta_max 75.594
_diffrn_reflns_theta_min 2.370
_diffrn_source 'Rotating-anode X-ray tube'
_diffrn_source_type 'PhotonJet R (Cu) X-ray Source'
_exptl_absorpt_coefficient_mu 0.551
_exptl_absorpt_correction_T_max 1.00000
_exptl_absorpt_correction_T_min 0.82808
_exptl_absorpt_correction_type multi-scan
_exptl_absorpt_process_details
;
CrysAlisPro 1.171.40.67a (Rigaku Oxford Diffraction, 2019)
Empirical absorption correction using spherical harmonics,
 implemented in SCALE3 ABSPACK scaling algorithm.
;
_exptl_crystal_colour 'metallic dark black'
_exptl_crystal_density_diffrn 1.144
_exptl_crystal_description needle
_exptl_crystal_F_000 5856
_exptl_crystal_size_max 0.12
_exptl_crystal_size_mid 0.1
_exptl_crystal_size_min 0.05
_refine_diff_density_max 0.649
_refine_diff_density_min -0.578
_refine_diff_density_rms 0.053
_refine_ls_extinction_method none
_refine_ls_goodness_of_fit_ref 1.028
_refine_ls_hydrogen_treatment constr
_refine_ls_matrix_type full
_refine_ls_number_parameters 1277
_refine_ls_number_reflns 15863
_refine_ls_number_restraints 997
_refine_ls_restrained_S_all 1.060
_refine_ls_R_factor_all 0.1300
_refine_ls_R_factor_gt 0.0737
_refine_ls_shift/su_max 0.001
_refine_ls_shift/su_mean 0.000
_refine_ls_structure_factor_coef Fsqd
_refine_ls_weighting_details 'w=1/[\s^2^(Fo^2^)+(0.1208P)^2^+9.1525P] where P=(Fo^2^+2Fc^2^)/3'
_refine_ls_weighting_scheme calc
_refine_ls_wR_factor_gt 0.1928
_refine_ls_wR_factor_ref 0.2267
_reflns_Friedel_coverage 0.000
_reflns_number_gt 9157
_reflns_number_total 15863
_reflns_threshold_expression 'I > 2\s(I)'
_cod_data_source_file d2cc01061e2.cif
_cod_data_source_block tx3975a_sq
_cod_database_code 7129896
_shelx_shelxl_version_number 2018/3
_chemical_oxdiff_usercomment C,H,O,N
_shelx_space_group_comment
;
The symmetry employed for this shelxl refinement is uniquely defined
by the following loop, which should always be used as a source of
symmetry information in preference to the above space-group names.
They are only intended as comments.
;
_reflns_odcompleteness_completeness 99.61
_reflns_odcompleteness_iscentric 1
_reflns_odcompleteness_theta 66.97
_olex2_refinement_description
;
1. Fixed Uiso
 At 1.2 times of:
  All C(H) groups, All C(H,H) groups
 At 1.5 times of:
  All C(H,H,H) groups
2. Restrained distances
 C82-C81 = C80-C79 = C86-C65 = C67-C66 = C70-C71 = C68-C69 = C88-C89 = C91-C92
 1.51 with sigma of 0.01
 C126-C125 = C127-C125 = C128-C125 = C111-N4 = C112-C111 = C113-C112 = C114-
 C113 = C114-C115 = C94-C93 = C95-C94 = C96-C95 = C97-C96 = C97-C98 = C107-C109
 = C107-C108 = C107-C110 = C116-C115 = C112-C111
 1.54 with sigma of 0.01
 C121-C120 = C122-C121 = C123-C122 = C123-C124 = C117-C124 = C118-C117 = C119-
 C118 = C119-C81 = C80-C117 = C80-C81 = C82-C83 = C84-C83 = C84-C85 = C87-C85 =
 C87-C88 = C82-C88 = C86-C85 = C86-C67 = C68-C67 = C68-C92 = C87-C92 = C68-C69 =
  C99-C69 = C70-C106 = C105-C106 = C70-C69 = C99-C100 = C100-C101 = C102-C101 =
 C103-C102 = C103-C104 = C105-C104 = C72-C71 = C73-C72 = C74-C73 = C74-C90 =
 C75-C74 = C79-C78 = C80-C79 = C79-C89
 1.39 with sigma of 0.01
 N4-C111 = N3-C93
 1.46 with sigma of 0.01
 N4-C77 = N4-C76
 1.38 with sigma of 0.01
 O7-C77 = O8-C76 = O5-C65 = O6-C66
 1.22 with sigma of 0.01
 C122-C125 = C107-C102
 1.51 with sigma of 0.01
 C115-C113
 2.5 with sigma of 0.02
 C111-C113
 2.5 with sigma of 0.02
 C98-C96
 2.5 with sigma of 0.02
 C114-C112
 2.5 with sigma of 0.02
 C95-C93
 2.5 with sigma of 0.02
 C96-C94
 2.5 with sigma of 0.02
 C95-C97
 2.5 with sigma of 0.02
 N3-C94
 2.5 with sigma of 0.02
 N4-C112
 2.5 with sigma of 0.02
3. Uiso/Uaniso restraints and constraints
O5 \\sim O6 \\sim O7 \\sim O8 \\sim N3 \\sim N4 \\sim C65 \\sim C66 \\sim C67
\\sim C68 \\sim C69 \\sim C70 \\sim C71 \\sim C72 \\sim C73 \\sim C74 \\sim C75
\\sim C76 \\sim C77 \\sim C78 \\sim C79 \\sim C80 \\sim C81 \\sim C82 \\sim C83
\\sim C84 \\sim C85 \\sim C86 \\sim C87 \\sim C88 \\sim C89 \\sim C90 \\sim C91
\\sim C92 \\sim C93 \\sim C94 \\sim C95 \\sim C96 \\sim C97 \\sim C98 \\sim C99
\\sim C100 \\sim C101 \\sim C102 \\sim C103 \\sim C104 \\sim C105 \\sim C106
\\sim C107 \\sim C108 \\sim C109 \\sim C110 \\sim C111 \\sim C112 \\sim C113
\\sim C114 \\sim C115 \\sim C116 \\sim C117 \\sim C118 \\sim C119 \\sim C120
\\sim C121 \\sim C122 \\sim C123 \\sim C124 \\sim C125 \\sim C126 \\sim C127
\\sim C128: within 1.7A with sigma of 0.02 and sigma for terminal atoms of 0.04
Uanis(C98) \\sim Ueq, Uanis(C89) \\sim Ueq, Uanis(C88) \\sim Ueq, Uanis(C79)
\\sim Ueq, Uanis(C90) \\sim Ueq, Uanis(C82) \\sim Ueq, Uanis(C87) \\sim Ueq,
Uanis(C80) \\sim Ueq, Uanis(C78) \\sim Ueq, Uanis(C91) \\sim Ueq, Uanis(C74)
\\sim Ueq, Uanis(C81) \\sim Ueq, Uanis(C83) \\sim Ueq, Uanis(C85) \\sim Ueq,
Uanis(C92) \\sim Ueq, Uanis(C117) \\sim Ueq, Uanis(C75) \\sim Ueq, Uanis(C76)
\\sim Ueq, Uanis(C71) \\sim Ueq, Uanis(C73) \\sim Ueq, Uanis(C119) \\sim Ueq,
Uanis(C84) \\sim Ueq, Uanis(C86) \\sim Ueq, Uanis(C68) \\sim Ueq, Uanis(C118)
\\sim Ueq, Uanis(C124) \\sim Ueq, Uanis(O8) \\sim Ueq, Uanis(N4) \\sim Ueq,
Uanis(C70) \\sim Ueq, Uanis(C72) \\sim Ueq, Uanis(C65) \\sim Ueq, Uanis(C67)
\\sim Ueq, Uanis(C69) \\sim Ueq, Uanis(C120) \\sim Ueq, Uanis(C123) \\sim Ueq,
Uanis(C111) \\sim Ueq, Uanis(C106) \\sim Ueq, Uanis(O5) \\sim Ueq, Uanis(N3)
\\sim Ueq, Uanis(C66) \\sim Ueq, Uanis(C99) \\sim Ueq, Uanis(C121) \\sim Ueq,
Uanis(C122) \\sim Ueq, Uanis(C112) \\sim Ueq, Uanis(C105) \\sim Ueq, Uanis(C93)
\\sim Ueq, Uanis(O6) \\sim Ueq, Uanis(C100) \\sim Ueq, Uanis(C125) \\sim Ueq,
Uanis(C113) \\sim Ueq, Uanis(C104) \\sim Ueq, Uanis(C94) \\sim Ueq, Uanis(C101)
\\sim Ueq, Uanis(C127) \\sim Ueq, Uanis(C126) \\sim Ueq, Uanis(C128) \\sim Ueq,
Uanis(C114) \\sim Ueq, Uanis(C103) \\sim Ueq, Uanis(C95) \\sim Ueq, Uanis(C102)
\\sim Ueq, Uanis(C115) \\sim Ueq, Uanis(C96) \\sim Ueq, Uanis(C107) \\sim Ueq,
Uanis(C97) \\sim Ueq, Uanis(C108) \\sim Ueq, Uanis(C109) \\sim Ueq, Uanis(C110)
\\sim Ueq, Uanis(C116) \\sim Ueq, Uanis(C77) \\sim Ueq, Uanis(O7) \\sim Ueq:
with sigma of 0.01 and sigma for terminal atoms of 0.02
4. Others
 Fixed Sof: O5(0.5) O6(0.5) O7(0.5) O8(0.5) N3(0.5) N4(0.5) C65(0.5) C66(0.5)
 C67(0.5) C68(0.5) C69(0.5) C70(0.5) C71(0.5) C72(0.5) H72(0.5) C73(0.5)
 H73(0.5) C74(0.5) C75(0.5) C76(0.5) C77(0.5) C78(0.5) C79(0.5) C80(0.5)
 C81(0.5) C82(0.5) C83(0.5) H83(0.5) C84(0.5) H84(0.5) C85(0.5) C86(0.5)
 C87(0.5) C88(0.5) C89(0.5) C90(0.5) C91(0.5) C92(0.5) C93(0.5) H93A(0.5)
 H93B(0.5) C94(0.5) H94A(0.5) H94B(0.5) C95(0.5) H95A(0.5) H95B(0.5) C96(0.5)
 H96A(0.5) H96B(0.5) C97(0.5) H97A(0.5) H97B(0.5) C98(0.5) H98A(0.5) H98B(0.5)
 H98C(0.5) C99(0.5) C100(0.5) H100(0.5) C101(0.5) H101(0.5) C102(0.5) C103(0.5)
 H103(0.5) C104(0.5) H104(0.5) C105(0.5) C106(0.5) H106(0.5) C107(0.5)
 C108(0.5) H10A(0.5) H10B(0.5) H10C(0.5) C109(0.5) H10D(0.5) H10E(0.5)
 H10F(0.5) C110(0.5) H11A(0.5) H11B(0.5) H11C(0.5) C111(0.5) H11D(0.5)
 H11E(0.5) C112(0.5) H11F(0.5) H11G(0.5) C113(0.5) H11H(0.5) H11I(0.5)
 C114(0.5) H11J(0.5) H11K(0.5) C115(0.5) H11L(0.5) H11M(0.5) C116(0.5)
 H11N(0.5) H11O(0.5) H11P(0.5) C117(0.5) C118(0.5) C119(0.5) H119(0.5)
 C120(0.5) H120(0.5) C121(0.5) H121(0.5) C122(0.5) C123(0.5) H123(0.5)
 C124(0.5) H124(0.5) C125(0.5) C126(0.5) H12A(0.5) H12B(0.5) H12C(0.5)
 C127(0.5) H12D(0.5) H12E(0.5) H12F(0.5) C128(0.5) H12G(0.5) H12H(0.5) H12I(0.5)
5.a Secondary CH2 refined with riding coordinates:
 C27(H27A,H27B), C28(H28A,H28B), C29(H29A,H29B), C30(H30A,H30B), C31(H31A,
 H31B), C59(H59A,H59B), C60(H60A,H60B), C61(H61A,H61B), C62(H62A,H62B),
 C63(H63A,H63B), C93(H93A,H93B), C94(H94A,H94B), C95(H95A,H95B), C96(H96A,H96B),
  C97(H97A,H97B), C111(H11D,H11E), C112(H11F,H11G), C113(H11H,H11I), C114(H11J,
 H11K), C115(H11L,H11M)
5.b Aromatic/amide H refined with riding coordinates:
 C13(H13), C14(H14), C15(H15), C17(H17), C18(H18), C20(H20), C21(H21),
 C42(H42), C43(H43), C48(H48), C49(H49), C51(H51), C52(H52), C54(H54), C72(H72),
  C73(H73), C83(H83), C84(H84), C100(H100), C101(H101), C103(H103), C104(H104),
 C106(H106), C119(H119), C120(H120), C121(H121), C123(H123), C124(H124)
5.c Idealised Me refined as rotating group:
 C24(H24A,H24B,H24C), C25(H25A,H25B,H25C), C26(H26A,H26B,H26C), C32(H32A,H32B,
 H32C), C56(H56A,H56B,H56C), C57(H57A,H57B,H57C), C58(H58A,H58B,H58C), C64(H64A,
 H64B,H64C), C98(H98A,H98B,H98C), C108(H10A,H10B,H10C), C109(H10D,H10E,H10F),
 C110(H11A,H11B,H11C), C116(H11N,H11O,H11P), C126(H12A,H12B,H12C), C127(H12D,
 H12E,H12F), C128(H12G,H12H,H12I)
;
_olex2_submission_special_instructions 'No special instructions were received'
_oxdiff_exptl_absorpt_empirical_details
;
Empirical correction (ABSPACK) includes:
- Absorption correction using spherical harmonics
- Frame scaling
;
_oxdiff_exptl_absorpt_empirical_full_max 2.308
_oxdiff_exptl_absorpt_empirical_full_min 0.553

loop_
_space_group_symop_operation_xyz
'x, y, z'
'-x, y, -z+1/2'
'x+1/2, y+1/2, z'
'-x+1/2, y+1/2, -z+1/2'
'-x, -y, -z'
'x, -y, z-1/2'
'-x+1/2, -y+1/2, -z'
'x+1/2, -y+1/2, z-1/2'

loop_
_atom_site_label
_atom_site_type_symbol
_atom_site_fract_x
_atom_site_fract_y
_atom_site_fract_z
_atom_site_U_iso_or_equiv
_atom_site_adp_type
_atom_site_occupancy
_atom_site_site_symmetry_order
_atom_site_calc_flag
_atom_site_refinement_flags_posn
_atom_site_refinement_flags_adp
_atom_site_refinement_flags_occupancy
_atom_site_disorder_assembly
_atom_site_disorder_group
O1 O 0.54948(5) -0.03549(19) 0.63401(6) 0.0416(5) Uani 1 1 d . . . . .
O2 O 0.42866(6) 0.0107(2) 0.58903(6) 0.0507(6) Uani 1 1 d . . . . .
N1 N 0.48854(6) -0.0147(2) 0.60276(6) 0.0382(6) Uani 1 1 d . . . . .
C1 C 0.52106(8) -0.0011(3) 0.63326(8) 0.0340(6) Uani 1 1 d . . . . .
C2 C 0.45984(8) 0.0158(3) 0.61111(8) 0.0384(7) Uani 1 1 d . . . . .
C3 C 0.47542(8) 0.0520(3) 0.65020(7) 0.0343(6) Uani 1 1 d . . . . .
C4 C 0.51220(7) 0.0527(3) 0.66310(8) 0.0326(6) Uani 1 1 d . . . . .
C5 C 0.53471(7) 0.0819(2) 0.70024(7) 0.0312(6) Uani 1 1 d . . . . .
C6 C 0.51735(7) 0.0840(2) 0.72487(7) 0.0310(6) Uani 1 1 d . . . . .
C7 C 0.47907(7) 0.0807(2) 0.71131(7) 0.0305(6) Uani 1 1 d . . . . .
C8 C 0.45722(7) 0.0709(3) 0.67301(8) 0.0328(6) Uani 1 1 d . . . . .
C9 C 0.53806(7) 0.0866(2) 0.76385(7) 0.0305(6) Uani 1 1 d . . . . .
C10 C 0.57580(7) 0.0916(3) 0.77843(8) 0.0340(6) Uani 1 1 d . . . . .
C11 C 0.59206(8) 0.1094(3) 0.75335(8) 0.0353(6) Uani 1 1 d . . . . .
C12 C 0.57239(7) 0.1092(3) 0.71516(8) 0.0327(6) Uani 1 1 d . . . . .
C13 C 0.59615(8) 0.0866(3) 0.81660(8) 0.0411(7) Uani 1 1 d . . . . .
H13 H 0.620996 0.092211 0.825807 0.049 Uiso 1 1 calc R . . . .
C14 C 0.58046(8) 0.0737(3) 0.84040(8) 0.0406(7) Uani 1 1 d . . . . .
H14 H 0.594543 0.066666 0.865466 0.049 Uiso 1 1 calc R . . . .
C15 C 0.62845(8) 0.1400(3) 0.76220(9) 0.0398(7) Uani 1 1 d . . . . .
H15 H 0.647060 0.139102 0.785574 0.048 Uiso 1 1 calc R . . . .
C16 C 0.63138(8) 0.1714(3) 0.73013(8) 0.0382(7) Uani 1 1 d . . . . .
C17 C 0.66254(8) 0.2228(3) 0.72885(10) 0.0469(8) Uani 1 1 d . . . . .
H17 H 0.682830 0.220600 0.750968 0.056 Uiso 1 1 calc R . . . .
C18 C 0.66761(9) 0.2752(3) 0.70031(10) 0.0492(8) Uani 1 1 d . . . . .
H18 H 0.690798 0.303665 0.706274 0.059 Uiso 1 1 calc R . . . .
C19 C 0.64379(8) 0.2934(3) 0.66343(9) 0.0443(8) Uani 1 1 d . . . . .
C20 C 0.60840(8) 0.2555(3) 0.64804(9) 0.0417(7) Uani 1 1 d . . . . .
H20 H 0.596256 0.272524 0.623103 0.050 Uiso 1 1 calc R . . . .
C21 C 0.58735(8) 0.1946(3) 0.66399(8) 0.0367(6) Uani 1 1 d . . . . .
H21 H 0.563659 0.179963 0.647815 0.044 Uiso 1 1 calc R . . . .
C22 C 0.59616(7) 0.1540(3) 0.69907(8) 0.0341(6) Uani 1 1 d . . . . .
C23 C 0.65901(9) 0.3685(4) 0.64004(10) 0.0528(9) Uani 1 1 d . . . . .
C24 C 0.66879(11) 0.5012(4) 0.65703(12) 0.0684(11) Uani 1 1 d . . . . .
H24A H 0.677014 0.551194 0.642144 0.103 Uiso 1 1 calc GR . . . .
H24B H 0.687416 0.495077 0.681419 0.103 Uiso 1 1 calc GR . . . .
H24C H 0.647979 0.539167 0.657993 0.103 Uiso 1 1 calc GR . . . .
C25 C 0.69276(11) 0.3062(5) 0.64121(13) 0.0797(13) Uani 1 1 d . . . . .
H25A H 0.686765 0.226216 0.629498 0.120 Uiso 1 1 calc GR . . . .
H25B H 0.709569 0.295748 0.666304 0.120 Uiso 1 1 calc GR . . . .
H25C H 0.703271 0.357278 0.628574 0.120 Uiso 1 1 calc GR . . . .
C26 C 0.63312(11) 0.3856(4) 0.60060(11) 0.0708(12) Uani 1 1 d . . . . .
H26A H 0.612306 0.429549 0.599549 0.106 Uiso 1 1 calc GR . . . .
H26B H 0.626082 0.305511 0.589157 0.106 Uiso 1 1 calc GR . . . .
H26C H 0.644435 0.432548 0.587907 0.106 Uiso 1 1 calc GR . . . .
C27 C 0.48448(9) -0.0592(3) 0.56688(8) 0.0464(8) Uani 1 1 d . . . . .
H27A H 0.463609 -0.112941 0.556824 0.056 Uiso 1 1 calc R . . . .
H27B H 0.505322 -0.108547 0.569799 0.056 Uiso 1 1 calc R . . . .
C28 C 0.48028(9) 0.0458(3) 0.53991(8) 0.0478(8) Uani 1 1 d . . . . .
H28A H 0.475801 0.010000 0.516133 0.057 Uiso 1 1 calc R . . . .
H28B H 0.459488 0.095222 0.537130 0.057 Uiso 1 1 calc R . . . .
C29 C 0.51265(10) 0.1307(3) 0.55141(9) 0.0508(8) Uani 1 1 d . . . . .
H29A H 0.533841 0.080311 0.556504 0.061 Uiso 1 1 calc R . . . .
H29B H 0.515733 0.172784 0.573985 0.061 Uiso 1 1 calc R . . . .
C30 C 0.50987(10) 0.2277(3) 0.52282(9) 0.0523(8) Uani 1 1 d . . . . .
H30A H 0.504874 0.185932 0.499710 0.063 Uiso 1 1 calc R . . . .
H30B H 0.489759 0.282134 0.519147 0.063 Uiso 1 1 calc R . . . .
C31 C 0.54303(11) 0.3059(4) 0.53279(11) 0.0627(10) Uani 1 1 d . . . . .
H31A H 0.563571 0.250769 0.539852 0.075 Uiso 1 1 calc R . . . .
H31B H 0.546106 0.355943 0.554083 0.075 Uiso 1 1 calc R . . . .
C32 C 0.54306(12) 0.3915(4) 0.50287(12) 0.0730(12) Uani 1 1 d . . . . .
H32A H 0.541434 0.342900 0.482089 0.110 Uiso 1 1 calc GR . . . .
H32B H 0.564856 0.439103 0.511853 0.110 Uiso 1 1 calc GR . . . .
H32C H 0.522904 0.446953 0.495636 0.110 Uiso 1 1 calc GR . . . .
O3 O 0.59336(5) 0.63480(19) 0.67448(6) 0.0415(5) Uani 1 1 d . . . . .
O4 O 0.47561(6) 0.6569(2) 0.59625(6) 0.0453(5) Uani 1 1 d . . . . .
N2 N 0.53697(6) 0.6468(2) 0.62774(7) 0.0374(6) Uani 1 1 d . . . . .
C33 C 0.56229(8) 0.6671(3) 0.66360(8) 0.0352(6) Uani 1 1 d . . . . .
C34 C 0.50261(8) 0.6723(3) 0.62418(9) 0.0351(6) Uani 1 1 d . . . . .
C35 C 0.50641(7) 0.7175(2) 0.66083(8) 0.0319(6) Uani 1 1 d . . . . .
C36 C 0.54232(7) 0.7227(2) 0.68409(8) 0.0315(6) Uani 1 1 d . . . . .
C37 C 0.55414(7) 0.7550(2) 0.72172(8) 0.0306(6) Uani 1 1 d . . . . .
C38 C 0.52702(7) 0.7560(2) 0.73573(8) 0.0299(6) Uani 1 1 d . . . . .
C39 C 0.53702(7) 0.7587(2) 0.77466(7) 0.0293(6) Uani 1 1 d . . . . .
C40 C 0.48997(7) 0.7510(2) 0.71143(8) 0.0292(6) Uani 1 1 d . . . . .
C41 C 0.47891(7) 0.7389(2) 0.67263(8) 0.0306(6) Uani 1 1 d . . . . .
C42 C 0.44214(7) 0.7423(3) 0.64860(8) 0.0372(7) Uani 1 1 d . . . . .
H42 H 0.435038 0.733634 0.623424 0.045 Uiso 1 1 calc R . . . .
C43 C 0.41719(8) 0.7581(3) 0.66237(8) 0.0395(7) Uani 1 1 d . . . . .
H43 H 0.393184 0.765358 0.646161 0.047 Uiso 1 1 calc R . . . .
C44 C 0.42648(7) 0.7640(3) 0.70035(8) 0.0335(6) Uani 1 1 d . . . . .
C45 C 0.40005(7) 0.7797(3) 0.71487(8) 0.0378(7) Uani 1 1 d . . . . .
C46 C 0.40989(7) 0.7808(3) 0.75307(8) 0.0331(6) Uani 1 1 d . . . . .
C47 C 0.37851(7) 0.8142(3) 0.75851(8) 0.0359(6) Uani 1 1 d . . . . .
C48 C 0.37741(7) 0.8556(3) 0.79046(8) 0.0348(6) Uani 1 1 d . . . . .
H48 H 0.399690 0.864497 0.810089 0.042 Uiso 1 1 calc R . . . .
C49 C 0.34790(7) 0.8870(3) 0.79828(8) 0.0369(7) Uani 1 1 d . . . . .
H49 H 0.353785 0.914757 0.822101 0.044 Uiso 1 1 calc R . . . .
C50 C 0.31164(8) 0.8829(3) 0.77612(9) 0.0410(7) Uani 1 1 d . . . . .
C51 C 0.29644(8) 0.8593(4) 0.73802(10) 0.0561(9) Uani 1 1 d . . . . .
H51 H 0.271499 0.859059 0.727067 0.067 Uiso 1 1 calc R . . . .
C52 C 0.31227(8) 0.8366(4) 0.71450(10) 0.0602(10) Uani 1 1 d . . . . .
H52 H 0.296565 0.832527 0.689811 0.072 Uiso 1 1 calc R . . . .
C53 C 0.34877(8) 0.8185(3) 0.72190(9) 0.0440(7) Uani 1 1 d . . . . .
C54 C 0.36272(8) 0.8002(3) 0.69629(9) 0.0470(8) Uani 1 1 d . . . . .
H54 H 0.349700 0.801279 0.670936 0.056 Uiso 1 1 calc R . . . .
C55 C 0.28450(8) 0.9076(3) 0.79319(9) 0.0457(8) Uani 1 1 d . . . . .
C56 C 0.30241(10) 0.9384(5) 0.83393(11) 0.0711(12) Uani 1 1 d . . . . .
H56A H 0.316447 0.868514 0.847152 0.107 Uiso 1 1 calc GR . . . .
H56B H 0.284377 0.956612 0.842704 0.107 Uiso 1 1 calc GR . . . .
H56C H 0.317706 1.009642 0.837644 0.107 Uiso 1 1 calc GR . . . .
C57 C 0.26150(10) 0.7910(4) 0.78841(13) 0.0690(11) Uani 1 1 d . . . . .
H57A H 0.249466 0.771034 0.762781 0.103 Uiso 1 1 calc GR . . . .
H57B H 0.244046 0.806303 0.798178 0.103 Uiso 1 1 calc GR . . . .
H57C H 0.276542 0.722579 0.801286 0.103 Uiso 1 1 calc GR . . . .
C58 C 0.26013(10) 1.0175(4) 0.77354(12) 0.0679(11) Uani 1 1 d . . . . .
H58A H 0.274526 1.090142 0.775661 0.102 Uiso 1 1 calc GR . . . .
H58B H 0.243749 1.033646 0.784591 0.102 Uiso 1 1 calc GR . . . .
H58C H 0.246864 0.997382 0.748058 0.102 Uiso 1 1 calc GR . . . .
C59 C 0.54503(9) 0.5776(3) 0.60060(9) 0.0430(7) Uani 1 1 d . . . . .
H59A H 0.525019 0.522987 0.587090 0.052 Uiso 1 1 calc R . . . .
H59B H 0.565914 0.525715 0.613367 0.052 Uiso 1 1 calc R . . . .
C60 C 0.55215(9) 0.6601(3) 0.57347(9) 0.0474(8) Uani 1 1 d . . . . .
H60A H 0.556341 0.606902 0.556040 0.057 Uiso 1 1 calc R . . . .
H60B H 0.530663 0.708219 0.559837 0.057 Uiso 1 1 calc R . . . .
C61 C 0.58311(10) 0.7487(3) 0.58963(10) 0.0560(9) Uani 1 1 d . . . . .
H61A H 0.605070 0.701472 0.601843 0.067 Uiso 1 1 calc R . . . .
H61B H 0.579807 0.800023 0.607956 0.067 Uiso 1 1 calc R . . . .
C62 C 0.58684(11) 0.8325(4) 0.56076(12) 0.0705(11) Uani 1 1 d . . . . .
H62A H 0.590975 0.780497 0.543056 0.085 Uiso 1 1 calc R . . . .
H62B H 0.564306 0.875853 0.547791 0.085 Uiso 1 1 calc R . . . .
C63 C 0.61635(13) 0.9273(6) 0.57533(15) 0.1019(18) Uani 1 1 d . . . . .
H63A H 0.639074 0.884597 0.587798 0.122 Uiso 1 1 calc R . . . .
H63B H 0.612529 0.979291 0.593222 0.122 Uiso 1 1 calc R . . . .
C64 C 0.61836(16) 1.0099(6) 0.54523(19) 0.125(2) Uani 1 1 d . . . . .
H64A H 0.622260 0.958981 0.527482 0.187 Uiso 1 1 calc GR . . . .
H64B H 0.637828 1.067747 0.555854 0.187 Uiso 1 1 calc GR . . . .
H64C H 0.596265 1.054867 0.533399 0.187 Uiso 1 1 calc GR . . . .
O5 O 0.49620(14) 0.3486(5) 0.61168(15) 0.0552(12) Uani 0.5 1 d D U P A -1
O6 O 0.38966(15) 0.3193(4) 0.62087(15) 0.0515(12) Uani 0.5 1 d D U P A -1
O7 O 0.63582(13) 0.2991(5) 0.90447(15) 0.0564(12) Uani 0.5 1 d D U P A -1
O8 O 0.53054(14) 0.3248(5) 0.91712(15) 0.0590(13) Uani 0.5 1 d D U P A -1
N3 N 0.4392(2) 0.3374(7) 0.60777(18) 0.0510(17) Uani 0.5 1 d D U P A -1
N4 N 0.5882(2) 0.3100(8) 0.9192(2) 0.066(2) Uani 0.5 1 d D U P A -1
C65 C 0.47458(18) 0.3585(6) 0.62514(18) 0.0454(15) Uani 0.5 1 d D U P A -1
C66 C 0.4204(2) 0.3531(10) 0.6298(3) 0.041(2) Uani 0.5 1 d D U P A -1
C67 C 0.44815(16) 0.3947(5) 0.66651(17) 0.0406(14) Uani 0.5 1 d D U P A -1
C68 C 0.4461(2) 0.420(3) 0.7004(2) 0.038(3) Uani 0.5 1 d D U P A -1
C69 C 0.41322(15) 0.4466(5) 0.70459(17) 0.0406(14) Uani 0.5 1 d D U P A -1
C70 C 0.4130(2) 0.4393(18) 0.7391(2) 0.035(2) Uani 0.5 1 d D U P A -1
C71 C 0.44717(16) 0.4215(5) 0.77250(17) 0.0371(13) Uani 0.5 1 d D U P A -1
C72 C 0.4467(3) 0.409(2) 0.8070(2) 0.038(3) Uani 0.5 1 d D U P A -1
H72 H 0.425027 0.412422 0.809300 0.045 Uiso 0.5 1 calc R . P A -1
C73 C 0.47863(17) 0.3914(5) 0.83791(19) 0.0409(14) Uani 0.5 1 d D U P A -1
H73 H 0.478360 0.377690 0.860746 0.049 Uiso 0.5 1 calc R . P A -1
C74 C 0.5111(2) 0.395(3) 0.8343(3) 0.045(3) Uani 0.5 1 d D U P A -1
C75 C 0.54409(19) 0.3777(6) 0.8640(2) 0.0424(14) Uani 0.5 1 d D U P A -1
C76 C 0.5517(2) 0.3375(8) 0.9029(2) 0.048(2) Uani 0.5 1 d D U P A -1
C77 C 0.60530(19) 0.3325(7) 0.8967(2) 0.0476(17) Uani 0.5 1 d D U P A -1
C78 C 0.5765(4) 0.3831(12) 0.8609(3) 0.048(3) Uani 0.5 1 d D U P A -1
C79 C 0.57910(15) 0.4176(5) 0.82871(17) 0.0389(13) Uani 0.5 1 d D U P A -1
C80 C 0.61152(17) 0.4473(7) 0.82420(18) 0.0418(18) Uani 0.5 1 d D U P A -1
C81 C 0.61090(17) 0.4485(6) 0.78881(18) 0.0409(14) Uani 0.5 1 d D U P A -1
C82 C 0.5767(2) 0.4345(16) 0.7549(2) 0.031(2) Uani 0.5 1 d D U P A -1
C83 C 0.57771(18) 0.4327(6) 0.72102(18) 0.0443(15) Uani 0.5 1 d D U P A -1
H83 H 0.599347 0.441662 0.718870 0.053 Uiso 0.5 1 calc R . P A -1
C84 C 0.5457(2) 0.417(2) 0.6898(3) 0.041(3) Uani 0.5 1 d D U P A -1
H84 H 0.545716 0.410737 0.666668 0.050 Uiso 0.5 1 calc R . P A -1
C85 C 0.51368(16) 0.4115(5) 0.69411(17) 0.0402(14) Uani 0.5 1 d D U P A -1
C86 C 0.4809(2) 0.393(2) 0.6636(2) 0.034(2) Uani 0.5 1 d D U P A -1
C87 C 0.5122(2) 0.419(3) 0.7291(2) 0.036(3) Uani 0.5 1 d D U P A -1
C88 C 0.54532(15) 0.4257(5) 0.76026(17) 0.0373(13) Uani 0.5 1 d D U P A -1
C89 C 0.5465(3) 0.422(3) 0.7978(2) 0.042(3) Uani 0.5 1 d D U P A -1
C90 C 0.51278(18) 0.4103(5) 0.80002(18) 0.0393(13) Uani 0.5 1 d D U P A -1
C91 C 0.4792(3) 0.419(3) 0.7686(3) 0.035(2) Uani 0.5 1 d D U P A -1
C92 C 0.47889(15) 0.4220(5) 0.73146(17) 0.0393(13) Uani 0.5 1 d D U P A -1
C93 C 0.4209(2) 0.3094(8) 0.5702(2) 0.057(2) Uani 0.5 1 d D U P A -1
H93A H 0.438533 0.256059 0.567099 0.068 Uiso 0.5 1 calc R . P A -1
H93B H 0.423420 0.388532 0.559784 0.068 Uiso 0.5 1 calc R . P A -1
C94 C 0.3890(2) 0.2640(9) 0.5408(2) 0.092(3) Uani 0.5 1 d D U P A -1
H94A H 0.371161 0.243061 0.549940 0.111 Uiso 0.5 1 calc R . P A -1
H94B H 0.394418 0.189525 0.530310 0.111 Uiso 0.5 1 calc R . P A -1
C95 C 0.3743(4) 0.3669(10) 0.5110(3) 0.127(4) Uani 0.5 1 d D U P A -1
H95A H 0.392328 0.384435 0.501841 0.152 Uiso 0.5 1 calc R . P A -1
H95B H 0.353400 0.334082 0.490651 0.152 Uiso 0.5 1 calc R . P A -1
C96 C 0.3641(5) 0.4858(11) 0.5228(4) 0.166(5) Uani 0.5 1 d D U P A -1
H96A H 0.385200 0.518199 0.542894 0.199 Uiso 0.5 1 calc R . P A -1
H96B H 0.346648 0.466732 0.532663 0.199 Uiso 0.5 1 calc R . P A -1
C97 C 0.3489(5) 0.5888(13) 0.4955(4) 0.164(5) Uani 0.5 1 d D U P A -1
H97A H 0.322900 0.583345 0.485042 0.196 Uiso 0.5 1 calc R . P A -1
H97B H 0.356370 0.576644 0.475668 0.196 Uiso 0.5 1 calc R . P A -1
C98 C 0.3602(6) 0.7205(13) 0.5115(6) 0.235(10) Uani 0.5 1 d D U P A -1
H98A H 0.351669 0.780646 0.491988 0.353 Uiso 0.5 1 calc GR . P A -1
H98B H 0.385831 0.724862 0.523745 0.353 Uiso 0.5 1 calc GR . P A -1
H98C H 0.349991 0.738022 0.528731 0.353 Uiso 0.5 1 calc GR . P A -1
C99 C 0.37831(19) 0.4841(7) 0.68078(19) 0.0442(18) Uani 0.5 1 d D U P A -1
C100 C 0.36653(17) 0.5271(6) 0.64549(18) 0.0420(15) Uani 0.5 1 d D U P A -1
H100 H 0.384221 0.529882 0.636624 0.050 Uiso 0.5 1 calc R . P A -1
C101 C 0.33300(18) 0.5676(8) 0.6204(2) 0.054(2) Uani 0.5 1 d D U P A -1
H101 H 0.332378 0.594171 0.597973 0.065 Uiso 0.5 1 calc R . P A -1
C102 C 0.30052(16) 0.5750(7) 0.6231(2) 0.0576(18) Uani 0.5 1 d D U P A -1
C103 C 0.2959(4) 0.5549(16) 0.6554(3) 0.059(4) Uani 0.5 1 d D U P A -1
H103 H 0.272602 0.566662 0.653240 0.071 Uiso 0.5 1 calc R . P A -1
C104 C 0.32060(17) 0.5200(7) 0.6902(2) 0.0549(17) Uani 0.5 1 d D U P A -1
H104 H 0.311387 0.516023 0.707882 0.066 Uiso 0.5 1 calc R . P A -1
C105 C 0.3566(2) 0.490(2) 0.7029(3) 0.048(3) Uani 0.5 1 d D U P A -1
C106 C 0.37993(16) 0.4653(6) 0.73925(18) 0.0441(14) Uani 0.5 1 d D U P A -1
H106 H 0.374380 0.465912 0.759560 0.053 Uiso 0.5 1 calc R . P A -1
C107 C 0.2671(3) 0.6126(10) 0.5898(2) 0.083(4) Uani 0.5 1 d D U P A -1
C108 C 0.2711(3) 0.6177(14) 0.5534(3) 0.112(4) Uani 0.5 1 d D U P A -1
H10A H 0.291446 0.668010 0.556278 0.168 Uiso 0.5 1 calc GR . P A -1
H10B H 0.249817 0.653381 0.534747 0.168 Uiso 0.5 1 calc GR . P A -1
H10C H 0.274387 0.534909 0.546235 0.168 Uiso 0.5 1 calc GR . P A -1
C109 C 0.2358(3) 0.5208(15) 0.5826(4) 0.140(5) Uani 0.5 1 d D U P A -1
H10D H 0.242086 0.440128 0.576707 0.210 Uiso 0.5 1 calc GR . P A -1
H10E H 0.214684 0.550500 0.562488 0.210 Uiso 0.5 1 calc GR . P A -1
H10F H 0.231225 0.514746 0.604236 0.210 Uiso 0.5 1 calc GR . P A -1
C110 C 0.2546(4) 0.7425(13) 0.5961(4) 0.149(5) Uani 0.5 1 d D U P A -1
H11A H 0.253539 0.797634 0.576715 0.224 Uiso 0.5 1 calc GR . P A -1
H11B H 0.271301 0.774819 0.619242 0.224 Uiso 0.5 1 calc GR . P A -1
H11C H 0.231303 0.735996 0.596144 0.224 Uiso 0.5 1 calc GR . P A -1
C111 C 0.5976(6) 0.2915(11) 0.9590(3) 0.183(7) Uani 0.5 1 d D U P A -1
H11D H 0.622154 0.264981 0.973038 0.220 Uiso 0.5 1 calc R . P A -1
H11E H 0.580874 0.238885 0.963991 0.220 Uiso 0.5 1 calc R . P A -1
C112 C 0.5915(3) 0.4310(9) 0.9616(3) 0.107(3) Uani 0.5 1 d D U P A -1
H11F H 0.566205 0.448018 0.947563 0.129 Uiso 0.5 1 calc R . P A -1
H11G H 0.597068 0.450549 0.987068 0.129 Uiso 0.5 1 calc R . P A -1
C113 C 0.6127(3) 0.5186(9) 0.9485(4) 0.110(3) Uani 0.5 1 d D U P A -1
H11H H 0.599739 0.533694 0.922369 0.132 Uiso 0.5 1 calc R . P A -1
H11I H 0.635714 0.481992 0.952808 0.132 Uiso 0.5 1 calc R . P A -1
C114 C 0.6182(4) 0.6431(10) 0.9701(4) 0.128(4) Uani 0.5 1 d D U P A -1
H11J H 0.595140 0.671735 0.968619 0.154 Uiso 0.5 1 calc R . P A -1
H11K H 0.633537 0.628089 0.995728 0.154 Uiso 0.5 1 calc R . P A -1
C115 C 0.6348(4) 0.7454(11) 0.9555(3) 0.116(4) Uani 0.5 1 d D U P A -1
H11L H 0.658462 0.719591 0.958298 0.140 Uiso 0.5 1 calc R . P A -1
H11M H 0.620107 0.758443 0.929600 0.140 Uiso 0.5 1 calc R . P A -1
C116 C 0.6376(5) 0.8640(15) 0.9759(5) 0.181(7) Uani 0.5 1 d D U P A -1
H11N H 0.622104 0.860481 0.988441 0.271 Uiso 0.5 1 calc GR . P A -1
H11O H 0.630604 0.932388 0.958864 0.271 Uiso 0.5 1 calc GR . P A -1
H11P H 0.661924 0.875729 0.993427 0.271 Uiso 0.5 1 calc GR . P A -1
C117 C 0.64613(17) 0.4851(7) 0.84876(18) 0.0475(16) Uani 0.5 1 d D U P A -1
C118 C 0.66768(19) 0.4956(7) 0.82811(19) 0.0499(16) Uani 0.5 1 d D U P A -1
C119 C 0.6453(3) 0.473(2) 0.7913(3) 0.050(4) Uani 0.5 1 d D U P A -1
H119 H 0.652162 0.474144 0.771880 0.060 Uiso 0.5 1 calc R . P A -1
C120 C 0.7041(4) 0.5236(16) 0.8408(3) 0.062(4) Uani 0.5 1 d D U P A -1
H120 H 0.713700 0.518630 0.823397 0.074 Uiso 0.5 1 calc R . P A -1
C121 C 0.7280(2) 0.5579(9) 0.8760(2) 0.071(2) Uani 0.5 1 d D U P A -1
H121 H 0.750920 0.576862 0.877989 0.085 Uiso 0.5 1 calc R . P A -1
C122 C 0.7240(2) 0.5694(11) 0.9093(2) 0.068(3) Uani 0.5 1 d D U P A -1
C123 C 0.69017(17) 0.5624(7) 0.9103(2) 0.0583(18) Uani 0.5 1 d D U P A -1
H123 H 0.690285 0.586235 0.932735 0.070 Uiso 0.5 1 calc R . P A -1
C124 C 0.6569(2) 0.5272(7) 0.88470(19) 0.0489(19) Uani 0.5 1 d D U P A -1
H124 H 0.638556 0.532408 0.892675 0.059 Uiso 0.5 1 calc R . P A -1
C125 C 0.7576(2) 0.5986(8) 0.9436(2) 0.076(2) Uani 0.5 1 d D U P A -1
C126 C 0.7831(3) 0.4866(11) 0.9511(4) 0.108(4) Uani 0.5 1 d D U P A -1
H12A H 0.770868 0.412095 0.952795 0.162 Uiso 0.5 1 calc GR . P A -1
H12B H 0.803730 0.499350 0.973787 0.162 Uiso 0.5 1 calc GR . P A -1
H12C H 0.790532 0.478370 0.931405 0.162 Uiso 0.5 1 calc GR . P A -1
C127 C 0.7756(3) 0.7179(10) 0.9380(4) 0.110(4) Uani 0.5 1 d D U P A -1
H12D H 0.759905 0.787619 0.934789 0.165 Uiso 0.5 1 calc GR . P A -1
H12E H 0.780446 0.708755 0.916637 0.165 Uiso 0.5 1 calc GR . P A -1
H12F H 0.797699 0.731663 0.959164 0.165 Uiso 0.5 1 calc GR . P A -1
C128 C 0.7503(3) 0.6172(13) 0.9779(3) 0.104(4) Uani 0.5 1 d D U P A -1
H12G H 0.735332 0.689011 0.974630 0.156 Uiso 0.5 1 calc GR . P A -1
H12H H 0.772622 0.629334 0.998908 0.156 Uiso 0.5 1 calc GR . P A -1
H12I H 0.738441 0.544891 0.981642 0.156 Uiso 0.5 1 calc GR . P A -1

loop_
_atom_site_aniso_label
_atom_site_aniso_U_11
_atom_site_aniso_U_22
_atom_site_aniso_U_33
_atom_site_aniso_U_23
_atom_site_aniso_U_13
_atom_site_aniso_U_12
O1 0.0469(12) 0.0394(12) 0.0443(12) 0.0002(9) 0.0247(10) 0.0056(9)
O2 0.0477(14) 0.0645(16) 0.0377(12) -0.0086(11) 0.0154(11) 0.0022(11)
N1 0.0434(14) 0.0390(14) 0.0324(13) -0.0026(10) 0.0160(12) 0.0027(11)
C1 0.0416(17) 0.0268(14) 0.0366(16) 0.0017(11) 0.0194(14) 0.0023(12)
C2 0.0392(18) 0.0375(17) 0.0361(16) -0.0031(13) 0.0133(15) 0.0003(13)
C3 0.0405(16) 0.0322(15) 0.0302(15) -0.0008(11) 0.0147(13) 0.0000(12)
C4 0.0397(16) 0.0264(14) 0.0339(15) 0.0023(11) 0.0175(13) 0.0022(11)
C5 0.0401(16) 0.0215(13) 0.0335(15) 0.0039(11) 0.0168(13) 0.0035(11)
C6 0.0370(15) 0.0212(13) 0.0363(15) 0.0014(11) 0.0168(13) 0.0004(11)
C7 0.0358(15) 0.0207(13) 0.0347(15) -0.0006(11) 0.0145(13) 0.0022(11)
C8 0.0352(15) 0.0281(14) 0.0330(15) -0.0011(11) 0.0120(13) 0.0022(11)
C9 0.0334(15) 0.0238(13) 0.0331(15) -0.0015(11) 0.0128(13) -0.0015(11)
C10 0.0335(15) 0.0322(15) 0.0355(16) 0.0021(12) 0.0133(13) -0.0029(11)
C11 0.0355(15) 0.0321(15) 0.0409(17) 0.0034(12) 0.0183(14) -0.0020(12)
C12 0.0332(15) 0.0272(14) 0.0388(16) 0.0017(12) 0.0159(13) 0.0004(11)
C13 0.0313(16) 0.0459(18) 0.0437(18) 0.0042(14) 0.0132(14) -0.0050(13)
C14 0.0378(17) 0.0483(19) 0.0324(16) 0.0017(13) 0.0113(14) -0.0040(13)
C15 0.0358(16) 0.0432(17) 0.0396(17) 0.0036(13) 0.0147(14) -0.0034(13)
C16 0.0336(16) 0.0373(16) 0.0459(18) 0.0011(13) 0.0186(14) -0.0004(12)
C17 0.0366(17) 0.053(2) 0.054(2) 0.0058(16) 0.0215(16) -0.0020(14)
C18 0.0406(18) 0.053(2) 0.059(2) 0.0042(16) 0.0260(17) -0.0059(14)
C19 0.0441(18) 0.0450(18) 0.053(2) 0.0020(15) 0.0291(17) -0.0012(14)
C20 0.0479(18) 0.0395(17) 0.0433(17) 0.0023(14) 0.0245(15) -0.0005(14)
C21 0.0388(16) 0.0340(15) 0.0414(17) 0.0012(13) 0.0208(14) -0.0002(12)
C22 0.0373(16) 0.0284(14) 0.0405(16) 0.0005(12) 0.0200(14) 0.0015(11)
C23 0.0480(19) 0.060(2) 0.060(2) 0.0107(17) 0.0313(18) -0.0044(16)
C24 0.076(3) 0.058(3) 0.081(3) 0.007(2) 0.042(2) -0.014(2)
C25 0.077(3) 0.093(3) 0.100(3) 0.026(3) 0.067(3) 0.014(2)
C26 0.076(3) 0.081(3) 0.070(3) 0.018(2) 0.045(2) -0.007(2)
C27 0.060(2) 0.0434(18) 0.0391(17) -0.0082(14) 0.0237(16) 0.0028(15)
C28 0.062(2) 0.051(2) 0.0364(17) -0.0022(14) 0.0255(16) 0.0140(16)
C29 0.065(2) 0.047(2) 0.0461(19) 0.0026(15) 0.0291(18) 0.0112(16)
C30 0.071(2) 0.051(2) 0.0429(19) 0.0019(15) 0.0310(18) 0.0107(17)
C31 0.076(3) 0.057(2) 0.062(2) -0.0055(19) 0.036(2) -0.0026(19)
C32 0.096(3) 0.065(3) 0.079(3) -0.004(2) 0.057(3) -0.009(2)
O3 0.0372(12) 0.0383(12) 0.0566(13) 0.0013(10) 0.0269(10) 0.0036(9)
O4 0.0430(13) 0.0520(14) 0.0436(13) -0.0078(10) 0.0205(11) 0.0000(10)
N2 0.0403(14) 0.0359(14) 0.0442(15) -0.0011(11) 0.0256(12) 0.0033(10)
C33 0.0377(17) 0.0285(14) 0.0469(18) 0.0004(12) 0.0250(15) -0.0003(12)
C34 0.0358(16) 0.0310(15) 0.0428(17) -0.0011(12) 0.0206(15) 0.0011(12)
C35 0.0347(15) 0.0262(14) 0.0391(16) 0.0005(11) 0.0195(13) 0.0000(11)
C36 0.0322(15) 0.0251(13) 0.0409(16) 0.0008(11) 0.0189(13) -0.0001(11)
C37 0.0321(15) 0.0239(13) 0.0399(16) 0.0037(11) 0.0190(13) 0.0011(11)
C38 0.0309(15) 0.0232(13) 0.0393(16) 0.0002(11) 0.0183(13) -0.0006(11)
C39 0.0299(14) 0.0223(13) 0.0381(16) 0.0027(11) 0.0164(13) 0.0010(10)
C40 0.0301(14) 0.0217(13) 0.0383(15) 0.0001(11) 0.0167(13) 0.0021(10)
C41 0.0332(15) 0.0225(13) 0.0388(16) -0.0042(11) 0.0174(13) -0.0019(11)
C42 0.0347(16) 0.0421(17) 0.0340(15) -0.0075(13) 0.0135(13) 0.0001(13)
C43 0.0275(15) 0.0475(18) 0.0406(17) -0.0096(14) 0.0112(13) 0.0002(13)
C44 0.0283(15) 0.0320(15) 0.0396(16) -0.0082(12) 0.0135(13) 0.0003(11)
C45 0.0287(15) 0.0432(17) 0.0431(17) -0.0101(13) 0.0164(14) -0.0003(12)
C46 0.0294(15) 0.0292(14) 0.0429(17) -0.0060(12) 0.0171(13) -0.0012(11)
C47 0.0288(15) 0.0363(16) 0.0451(17) -0.0059(13) 0.0177(14) -0.0008(12)
C48 0.0271(14) 0.0353(15) 0.0421(17) -0.0017(12) 0.0144(13) 0.0027(11)
C49 0.0316(15) 0.0390(16) 0.0427(17) -0.0057(13) 0.0180(14) 0.0009(12)
C50 0.0317(16) 0.0431(18) 0.0520(19) -0.0056(14) 0.0212(15) 0.0005(13)
C51 0.0255(16) 0.087(3) 0.055(2) -0.0117(19) 0.0157(16) 0.0023(16)
C52 0.0279(17) 0.102(3) 0.045(2) -0.0155(19) 0.0092(15) 0.0038(17)
C53 0.0296(16) 0.059(2) 0.0422(18) -0.0059(15) 0.0140(14) 0.0017(14)
C54 0.0333(17) 0.066(2) 0.0403(18) -0.0131(16) 0.0140(15) -0.0001(15)
C55 0.0315(16) 0.054(2) 0.059(2) -0.0050(16) 0.0251(15) 0.0000(13)
C56 0.050(2) 0.106(4) 0.071(3) -0.024(2) 0.039(2) -0.002(2)
C57 0.053(2) 0.065(3) 0.099(3) -0.004(2) 0.041(2) -0.0076(18)
C58 0.054(2) 0.068(3) 0.095(3) 0.007(2) 0.045(2) 0.0150(19)
C59 0.0532(19) 0.0395(17) 0.0482(18) -0.0046(14) 0.0329(16) 0.0018(14)
C60 0.057(2) 0.0486(19) 0.0487(19) 0.0021(15) 0.0340(17) 0.0093(15)
C61 0.064(2) 0.050(2) 0.069(2) 0.0048(18) 0.042(2) 0.0036(17)
C62 0.070(3) 0.077(3) 0.080(3) 0.009(2) 0.046(2) -0.003(2)
C63 0.079(3) 0.127(5) 0.092(4) 0.032(3) 0.028(3) -0.021(3)
C64 0.111(4) 0.119(5) 0.159(6) 0.032(4) 0.071(4) -0.032(4)
O5 0.072(3) 0.052(3) 0.061(3) 0.008(2) 0.048(3) 0.014(2)
O6 0.067(4) 0.038(3) 0.059(3) -0.001(2) 0.037(3) -0.004(2)
O7 0.053(3) 0.062(3) 0.056(3) 0.003(2) 0.025(3) 0.004(2)
O8 0.065(3) 0.068(3) 0.061(3) 0.010(3) 0.044(3) -0.006(3)
N3 0.060(4) 0.045(3) 0.056(4) 0.007(3) 0.032(4) 0.006(3)
N4 0.073(4) 0.070(4) 0.075(5) -0.005(4) 0.051(4) -0.006(3)
C65 0.060(4) 0.039(3) 0.049(4) 0.006(3) 0.033(4) 0.008(3)
C66 0.052(5) 0.038(5) 0.042(5) 0.003(4) 0.028(4) -0.005(4)
C67 0.048(3) 0.028(3) 0.051(4) 0.001(3) 0.026(3) 0.002(2)
C68 0.052(5) 0.023(4) 0.058(5) 0.000(4) 0.043(4) -0.005(5)
C69 0.051(3) 0.024(3) 0.058(4) -0.003(2) 0.033(3) -0.008(2)
C70 0.024(4) 0.028(4) 0.056(5) -0.001(4) 0.019(4) -0.002(4)
C71 0.043(3) 0.026(3) 0.052(4) -0.001(2) 0.030(3) -0.004(2)
C72 0.036(4) 0.028(4) 0.059(6) -0.002(4) 0.030(4) -0.008(4)
C73 0.055(4) 0.029(3) 0.058(4) -0.002(3) 0.042(3) -0.003(3)
C74 0.057(5) 0.032(4) 0.062(6) -0.004(4) 0.041(4) -0.003(6)
C75 0.055(4) 0.034(3) 0.051(4) -0.001(3) 0.035(4) -0.003(3)
C76 0.064(5) 0.038(3) 0.052(5) 0.001(3) 0.033(4) -0.006(3)
C77 0.057(4) 0.042(4) 0.053(4) -0.002(3) 0.032(4) -0.003(3)
C78 0.057(5) 0.043(5) 0.058(6) 0.002(4) 0.038(4) -0.001(4)
C79 0.046(3) 0.030(3) 0.051(3) 0.000(3) 0.030(3) 0.001(2)
C80 0.048(4) 0.032(4) 0.056(4) 0.005(3) 0.032(4) 0.011(3)
C81 0.046(4) 0.030(3) 0.059(4) 0.001(3) 0.034(3) 0.001(3)
C82 0.032(4) 0.022(3) 0.045(4) 0.001(3) 0.023(4) 0.008(5)
C83 0.048(4) 0.039(3) 0.060(4) 0.006(3) 0.036(3) 0.009(3)
C84 0.049(6) 0.035(5) 0.057(6) 0.009(4) 0.039(4) 0.006(5)
C85 0.050(3) 0.024(3) 0.057(4) 0.006(3) 0.033(3) 0.008(2)
C86 0.038(4) 0.019(4) 0.051(5) 0.004(3) 0.025(4) 0.005(4)
C87 0.043(5) 0.024(4) 0.057(5) 0.001(4) 0.037(4) 0.003(5)
C88 0.043(3) 0.027(3) 0.054(4) 0.005(2) 0.032(3) 0.003(2)
C89 0.049(4) 0.028(4) 0.059(6) 0.000(4) 0.033(4) 0.003(5)
C90 0.050(3) 0.029(3) 0.057(4) 0.000(3) 0.040(3) 0.002(2)
C91 0.039(4) 0.024(4) 0.053(5) -0.001(3) 0.030(4) 0.003(5)
C92 0.052(3) 0.020(3) 0.059(4) 0.001(2) 0.036(3) 0.000(2)
C93 0.074(5) 0.044(4) 0.044(4) 0.007(3) 0.016(4) -0.010(4)
C94 0.110(6) 0.099(6) 0.098(6) -0.007(5) 0.073(5) 0.012(5)
C95 0.151(7) 0.112(7) 0.092(6) 0.003(5) 0.025(5) 0.052(6)
C96 0.180(8) 0.150(8) 0.148(8) 0.005(7) 0.049(7) 0.026(7)
C97 0.178(9) 0.150(9) 0.150(8) 0.017(7) 0.054(7) 0.025(7)
C98 0.264(16) 0.159(14) 0.274(17) 0.117(13) 0.102(13) 0.031(13)
C99 0.046(4) 0.037(4) 0.058(4) -0.006(3) 0.030(4) -0.008(3)
C100 0.045(4) 0.035(3) 0.057(4) -0.004(3) 0.032(3) -0.003(3)
C101 0.052(5) 0.053(5) 0.061(5) -0.002(4) 0.028(4) -0.007(3)
C102 0.042(4) 0.067(4) 0.068(4) -0.004(3) 0.028(3) -0.006(3)
C103 0.049(5) 0.069(7) 0.068(6) -0.001(4) 0.034(5) -0.003(4)
C104 0.048(4) 0.057(4) 0.068(4) 0.000(3) 0.033(4) -0.005(3)
C105 0.048(5) 0.044(6) 0.062(5) -0.004(4) 0.034(4) -0.004(4)
C106 0.045(3) 0.042(3) 0.055(4) -0.006(3) 0.031(3) -0.009(3)
C107 0.068(5) 0.106(8) 0.086(6) 0.002(5) 0.044(5) -0.002(5)
C108 0.074(6) 0.186(11) 0.080(7) 0.024(7) 0.037(6) 0.018(7)
C109 0.084(7) 0.205(13) 0.108(9) 0.028(9) 0.016(7) -0.042(8)
C110 0.113(9) 0.161(12) 0.149(11) 0.008(9) 0.032(8) 0.049(9)
C111 0.162(9) 0.174(9) 0.196(9) 0.007(8) 0.056(7) 0.009(7)
C112 0.116(6) 0.087(6) 0.130(7) -0.009(5) 0.062(5) -0.012(5)
C113 0.108(6) 0.105(7) 0.123(7) -0.015(6) 0.053(5) -0.014(5)
C114 0.114(6) 0.139(8) 0.137(7) -0.028(6) 0.057(6) -0.012(6)
C115 0.110(7) 0.106(7) 0.104(7) -0.018(6) 0.015(6) -0.018(6)
C116 0.171(12) 0.153(13) 0.211(14) 0.010(11) 0.072(11) 0.020(10)
C117 0.050(4) 0.042(4) 0.065(4) -0.002(3) 0.038(4) 0.004(3)
C118 0.051(4) 0.051(4) 0.062(4) 0.000(3) 0.039(4) 0.003(3)
C119 0.056(5) 0.047(6) 0.066(6) 0.001(4) 0.044(4) 0.005(4)
C120 0.058(6) 0.075(7) 0.072(6) -0.006(4) 0.044(5) 0.001(5)
C121 0.056(4) 0.090(5) 0.084(5) -0.008(4) 0.046(4) -0.006(4)
C122 0.066(5) 0.070(5) 0.084(5) -0.002(4) 0.047(4) -0.001(4)
C123 0.061(4) 0.053(4) 0.072(5) -0.005(3) 0.039(4) -0.008(3)
C124 0.051(4) 0.043(4) 0.061(5) -0.002(3) 0.031(4) 0.002(3)
C125 0.058(4) 0.093(6) 0.087(5) -0.001(4) 0.038(4) 0.005(4)
C126 0.072(6) 0.125(9) 0.119(9) 0.002(7) 0.032(6) 0.026(6)
C127 0.084(7) 0.118(9) 0.121(9) -0.004(7) 0.037(6) -0.029(6)
C128 0.069(6) 0.155(11) 0.084(7) -0.011(7) 0.027(5) -0.017(6)

loop_
_atom_type_symbol
_atom_type_description
_atom_type_scat_dispersion_real
_atom_type_scat_dispersion_imag
_atom_type_scat_source
C C 0.0181 0.0091 'International Tables Vol C Tables 4.2.6.8 and 6.1.1.4'
H H 0.0000 0.0000 'International Tables Vol C Tables 4.2.6.8 and 6.1.1.4'
N N 0.0311 0.0180 'International Tables Vol C Tables 4.2.6.8 and 6.1.1.4'
O O 0.0492 0.0322 'International Tables Vol C Tables 4.2.6.8 and 6.1.1.4'

loop_
_geom_angle_atom_site_label_1
_geom_angle_atom_site_label_2
_geom_angle_atom_site_label_3
_geom_angle
_geom_angle_site_symmetry_1
_geom_angle_site_symmetry_3
_geom_angle_publ_flag
C1 N1 C27 125.1(2) . . ?
C2 N1 C1 111.3(2) . . ?
C2 N1 C27 123.5(3) . . ?
O1 C1 N1 123.5(3) . . ?
O1 C1 C4 130.2(3) . . ?
N1 C1 C4 106.2(2) . . ?
O2 C2 N1 123.6(3) . . ?
O2 C2 C3 130.1(3) . . ?
N1 C2 C3 106.2(2) . . ?
C4 C3 C2 109.0(2) . . ?
C4 C3 C8 123.1(3) . . ?
C8 C3 C2 127.6(3) . . ?
C3 C4 C1 106.7(2) . . ?
C3 C4 C5 121.9(2) . . ?
C5 C4 C1 130.6(2) . . ?
C4 C5 C6 115.5(2) . . ?
C4 C5 C12 126.8(2) . . ?
C6 C5 C12 117.7(2) . . ?
C7 C6 C5 121.1(2) . . ?
C7 C6 C9 118.3(2) . . ?
C9 C6 C5 120.6(2) . . ?
C6 C7 C9 120.6(2) . 2_656 ?
C8 C7 C6 120.8(2) . . ?
C8 C7 C9 118.6(2) . 2_656 ?
C3 C8 C7 116.2(2) . . ?
C14 C8 C3 123.1(3) 2_656 . ?
C14 C8 C7 120.7(2) 2_656 . ?
C6 C9 C7 120.9(2) . 2_656 ?
C10 C9 C6 120.3(2) . . ?
C10 C9 C7 118.8(2) . 2_656 ?
C9 C10 C11 117.7(3) . . ?
C13 C10 C9 120.2(2) . . ?
C13 C10 C11 121.9(3) . . ?
C12 C11 C10 122.7(3) . . ?
C12 C11 C15 110.0(2) . . ?
C15 C11 C10 127.0(3) . . ?
C5 C12 C22 133.3(3) . . ?
C11 C12 C5 119.2(2) . . ?
C11 C12 C22 107.1(2) . . ?
C10 C13 H13 119.1 . . ?
C14 C13 C10 121.7(3) . . ?
C14 C13 H13 119.1 . . ?
C8 C14 H14 120.1 2_656 . ?
C13 C14 C8 119.8(3) . 2_656 ?
C13 C14 H14 120.1 . . ?
C11 C15 H15 125.9 . . ?
C16 C15 C11 108.1(3) . . ?
C16 C15 H15 125.9 . . ?
C15 C16 C17 123.9(3) . . ?
C15 C16 C22 108.7(2) . . ?
C17 C16 C22 127.1(3) . . ?
C16 C17 H17 114.9 . . ?
C18 C17 C16 130.2(3) . . ?
C18 C17 H17 114.9 . . ?
C17 C18 H18 114.5 . . ?
C17 C18 C19 131.0(3) . . ?
C19 C18 H18 114.5 . . ?
C18 C19 C23 115.4(3) . . ?
C20 C19 C18 124.8(3) . . ?
C20 C19 C23 119.7(3) . . ?
C19 C20 H20 114.6 . . ?
C19 C20 C21 130.8(3) . . ?
C21 C20 H20 114.6 . . ?
C20 C21 H21 114.6 . . ?
C22 C21 C20 130.8(3) . . ?
C22 C21 H21 114.6 . . ?
C12 C22 C16 105.6(2) . . ?
C21 C22 C12 128.3(3) . . ?
C21 C22 C16 125.1(3) . . ?
C19 C23 C24 107.9(3) . . ?
C25 C23 C19 110.0(3) . . ?
C25 C23 C24 108.8(3) . . ?
C26 C23 C19 114.3(3) . . ?
C26 C23 C24 106.8(3) . . ?
C26 C23 C25 108.9(3) . . ?
C23 C24 H24A 109.5 . . ?
C23 C24 H24B 109.5 . . ?
C23 C24 H24C 109.5 . . ?
H24A C24 H24B 109.5 . . ?
H24A C24 H24C 109.5 . . ?
H24B C24 H24C 109.5 . . ?
C23 C25 H25A 109.5 . . ?
C23 C25 H25B 109.5 . . ?
C23 C25 H25C 109.5 . . ?
H25A C25 H25B 109.5 . . ?
H25A C25 H25C 109.5 . . ?
H25B C25 H25C 109.5 . . ?
C23 C26 H26A 109.5 . . ?
C23 C26 H26B 109.5 . . ?
C23 C26 H26C 109.5 . . ?
H26A C26 H26B 109.5 . . ?
H26A C26 H26C 109.5 . . ?
H26B C26 H26C 109.5 . . ?
N1 C27 H27A 109.0 . . ?
N1 C27 H27B 109.0 . . ?
N1 C27 C28 113.0(3) . . ?
H27A C27 H27B 107.8 . . ?
C28 C27 H27A 109.0 . . ?
C28 C27 H27B 109.0 . . ?
C27 C28 H28A 108.8 . . ?
C27 C28 H28B 108.8 . . ?
H28A C28 H28B 107.7 . . ?
C29 C28 C27 113.8(3) . . ?
C29 C28 H28A 108.8 . . ?
C29 C28 H28B 108.8 . . ?
C28 C29 H29A 108.8 . . ?
C28 C29 H29B 108.8 . . ?
C28 C29 C30 113.7(3) . . ?
H29A C29 H29B 107.7 . . ?
C30 C29 H29A 108.8 . . ?
C30 C29 H29B 108.8 . . ?
C29 C30 H30A 108.8 . . ?
C29 C30 H30B 108.8 . . ?
H30A C30 H30B 107.7 . . ?
C31 C30 C29 114.0(3) . . ?
C31 C30 H30A 108.8 . . ?
C31 C30 H30B 108.8 . . ?
C30 C31 H31A 108.5 . . ?
C30 C31 H31B 108.5 . . ?
C30 C31 C32 115.3(3) . . ?
H31A C31 H31B 107.5 . . ?
C32 C31 H31A 108.5 . . ?
C32 C31 H31B 108.5 . . ?
C31 C32 H32A 109.5 . . ?
C31 C32 H32B 109.5 . . ?
C31 C32 H32C 109.5 . . ?
H32A C32 H32B 109.5 . . ?
H32A C32 H32C 109.5 . . ?
H32B C32 H32C 109.5 . . ?
C33 N2 C59 122.8(2) . . ?
C34 N2 C33 111.5(2) . . ?
C34 N2 C59 123.9(3) . . ?
O3 C33 N2 123.2(2) . . ?
O3 C33 C36 130.2(3) . . ?
N2 C33 C36 106.4(2) . . ?
O4 C34 N2 124.6(3) . . ?
O4 C34 C35 129.3(2) . . ?
N2 C34 C35 106.0(3) . . ?
C36 C35 C34 108.9(2) . . ?
C36 C35 C41 123.0(2) . . ?
C41 C35 C34 127.6(3) . . ?
C35 C36 C33 106.6(2) . . ?
C35 C36 C37 121.7(2) . . ?
C37 C36 C33 130.7(2) . . ?
C36 C37 C38 115.9(2) . . ?
C36 C37 C46 126.6(2) . 2_656 ?
C46 C37 C38 117.5(2) 2_656 . ?
C37 C38 C39 120.2(2) . . ?
C40 C38 C37 120.7(2) . . ?
C40 C38 C39 119.0(2) . . ?
C40 C39 C38 120.1(2) 2_656 . ?
C44 C39 C38 120.7(2) 2_656 . ?
C44 C39 C40 119.2(2) 2_656 2_656 ?
C38 C40 C39 120.6(2) . 2_656 ?
C38 C40 C41 120.9(2) . . ?
C41 C40 C39 118.6(2) . 2_656 ?
C35 C41 C40 116.1(2) . . ?
C35 C41 C42 123.5(2) . . ?
C42 C41 C40 120.3(2) . . ?
C41 C42 H42 120.1 . . ?
C43 C42 C41 119.8(3) . . ?
C43 C42 H42 120.1 . . ?
C42 C43 H43 119.0 . . ?
C42 C43 C44 122.1(3) . . ?
C44 C43 H43 119.0 . . ?
C39 C44 C45 118.2(2) 2_656 . ?
C43 C44 C39 119.7(2) . 2_656 ?
C43 C44 C45 122.0(2) . . ?
C46 C45 C44 121.0(2) . . ?
C46 C45 C54 109.3(2) . . ?
C54 C45 C44 129.7(3) . . ?
C37 C46 C47 132.0(3) 2_656 . ?
C45 C46 C37 120.8(2) . 2_656 ?
C45 C46 C47 107.1(2) . . ?
C46 C47 C53 106.4(2) . . ?
C48 C47 C46 126.8(3) . . ?
C48 C47 C53 125.8(3) . . ?
C47 C48 H48 114.9 . . ?
C47 C48 C49 130.3(3) . . ?
C49 C48 H48 114.9 . . ?
C48 C49 H49 114.9 . . ?
C50 C49 C48 130.1(3) . . ?
C50 C49 H49 114.9 . . ?
C49 C50 C51 125.2(3) . . ?
C49 C50 C55 119.3(3) . . ?
C51 C50 C55 115.5(3) . . ?
C50 C51 H51 114.6 . . ?
C52 C51 C50 130.7(3) . . ?
C52 C51 H51 114.6 . . ?
C51 C52 H52 115.0 . . ?
C51 C52 C53 130.0(3) . . ?
C53 C52 H52 115.0 . . ?
C52 C53 C47 125.6(3) . . ?
C54 C53 C47 108.0(2) . . ?
C54 C53 C52 126.4(3) . . ?
C45 C54 H54 125.6 . . ?
C53 C54 C45 108.8(3) . . ?
C53 C54 H54 125.6 . . ?
C56 C55 C50 113.2(3) . . ?
C56 C55 C57 108.1(3) . . ?
C56 C55 C58 107.7(3) . . ?
C57 C55 C50 108.8(3) . . ?
C57 C55 C58 109.1(3) . . ?
C58 C55 C50 109.8(3) . . ?
C55 C56 H56A 109.5 . . ?
C55 C56 H56B 109.5 . . ?
C55 C56 H56C 109.5 . . ?
H56A C56 H56B 109.5 . . ?
H56A C56 H56C 109.5 . . ?
H56B C56 H56C 109.5 . . ?
C55 C57 H57A 109.5 . . ?
C55 C57 H57B 109.5 . . ?
C55 C57 H57C 109.5 . . ?
H57A C57 H57B 109.5 . . ?
H57A C57 H57C 109.5 . . ?
H57B C57 H57C 109.5 . . ?
C55 C58 H58A 109.5 . . ?
C55 C58 H58B 109.5 . . ?
C55 C58 H58C 109.5 . . ?
H58A C58 H58B 109.5 . . ?
H58A C58 H58C 109.5 . . ?
H58B C58 H58C 109.5 . . ?
N2 C59 H59A 108.8 . . ?
N2 C59 H59B 108.8 . . ?
N2 C59 C60 113.8(3) . . ?
H59A C59 H59B 107.7 . . ?
C60 C59 H59A 108.8 . . ?
C60 C59 H59B 108.8 . . ?
C59 C60 H60A 108.3 . . ?
C59 C60 H60B 108.3 . . ?
H60A C60 H60B 107.4 . . ?
C61 C60 C59 116.1(3) . . ?
C61 C60 H60A 108.3 . . ?
C61 C60 H60B 108.3 . . ?
C60 C61 H61A 109.1 . . ?
C60 C61 H61B 109.1 . . ?
C60 C61 C62 112.4(3) . . ?
H61A C61 H61B 107.9 . . ?
C62 C61 H61A 109.1 . . ?
C62 C61 H61B 109.1 . . ?
C61 C62 H62A 108.5 . . ?
C61 C62 H62B 108.5 . . ?
H62A C62 H62B 107.5 . . ?
C63 C62 C61 115.1(4) . . ?
C63 C62 H62A 108.5 . . ?
C63 C62 H62B 108.5 . . ?
C62 C63 H63A 109.1 . . ?
C62 C63 H63B 109.1 . . ?
C62 C63 C64 112.7(5) . . ?
H63A C63 H63B 107.8 . . ?
C64 C63 H63A 109.1 . . ?
C64 C63 H63B 109.1 . . ?
C63 C64 H64A 109.5 . . ?
C63 C64 H64B 109.5 . . ?
C63 C64 H64C 109.5 . . ?
H64A C64 H64B 109.5 . . ?
H64A C64 H64C 109.5 . . ?
H64B C64 H64C 109.5 . . ?
C65 N3 C66 114.4(6) . . ?
C65 N3 C93 124.9(8) . . ?
C66 N3 C93 120.7(8) . . ?
C76 N4 C111 106.4(10) . . ?
C77 N4 C76 113.4(8) . . ?
C77 N4 C111 138.5(10) . . ?
O5 C65 N3 125.8(7) . . ?
O5 C65 C86 129.0(7) . . ?
N3 C65 C86 105.3(6) . . ?
O6 C66 N3 123.6(8) . . ?
O6 C66 C67 130.4(9) . . ?
N3 C66 C67 105.0(7) . . ?
C68 C67 C66 131.9(8) . . ?
C86 C67 C66 106.2(6) . . ?
C86 C67 C68 121.6(7) . . ?
C67 C68 C69 125.0(7) . . ?
C92 C68 C67 115.8(6) . . ?
C92 C68 C69 119.2(6) . . ?
C70 C69 C68 119.6(7) . . ?
C70 C69 C99 105.3(6) . . ?
C99 C69 C68 135.1(7) . . ?
C69 C70 C71 120.4(6) . . ?
C106 C70 C69 113.9(7) . . ?
C106 C70 C71 125.2(7) . . ?
C72 C71 C70 120.3(7) . . ?
C91 C71 C70 118.9(6) . . ?
C91 C71 C72 120.8(8) . . ?
C71 C72 H72 120.0 . . ?
C73 C72 C71 119.9(9) . . ?
C73 C72 H72 120.0 . . ?
C72 C73 H73 120.3 . . ?
C72 C73 C74 119.3(8) . . ?
C74 C73 H73 120.3 . . ?
C73 C74 C90 122.3(7) . . ?
C75 C74 C73 122.5(7) . . ?
C75 C74 C90 115.1(7) . . ?
C74 C75 C76 128.8(7) . . ?
C78 C75 C74 123.1(7) . . ?
C78 C75 C76 107.8(7) . . ?
O8 C76 N4 125.9(8) . . ?
O8 C76 C75 128.6(7) . . ?
N4 C76 C75 105.4(6) . . ?
O7 C77 N4 122.2(7) . . ?
O7 C77 C78 131.4(8) . . ?
N4 C77 C78 105.6(7) . . ?
C75 C78 C77 107.5(7) . . ?
C75 C78 C79 122.6(10) . . ?
C79 C78 C77 129.6(10) . . ?
C78 C79 C80 127.0(8) . . ?
C78 C79 C89 114.6(8) . . ?
C89 C79 C80 118.4(7) . . ?
C81 C80 C79 119.5(6) . . ?
C81 C80 C117 107.0(5) . . ?
C117 C80 C79 133.4(6) . . ?
C80 C81 C82 122.1(5) . . ?
C119 C81 C80 109.4(7) . . ?
C119 C81 C82 128.4(7) . . ?
C83 C82 C81 119.7(6) . . ?
C83 C82 C88 124.0(7) . . ?
C88 C82 C81 116.3(6) . . ?
C82 C83 H83 120.6 . . ?
C82 C83 C84 118.8(7) . . ?
C84 C83 H83 120.6 . . ?
C83 C84 H84 120.7 . . ?
C85 C84 C83 118.7(8) . . ?
C85 C84 H84 120.7 . . ?
C84 C85 C86 120.6(7) . . ?
C84 C85 C87 122.8(7) . . ?
C86 C85 C87 116.5(6) . . ?
C67 C86 C65 109.1(6) . . ?
C67 C86 C85 122.1(7) . . ?
C85 C86 C65 128.6(7) . . ?
C88 C87 C85 116.9(7) . . ?
C92 C87 C85 120.1(7) . . ?
C92 C87 C88 123.0(6) . . ?
C82 C88 C87 118.6(6) . . ?
C82 C88 C89 121.0(7) . . ?
C87 C88 C89 120.5(6) . . ?
C79 C89 C88 120.9(8) . . ?
C79 C89 C90 122.8(7) . . ?
C90 C89 C88 116.1(7) . . ?
C74 C90 C89 120.5(7) . . ?
C74 C90 C91 116.5(7) . . ?
C89 C90 C91 122.9(7) . . ?
C71 C91 C90 120.9(7) . . ?
C71 C91 C92 119.7(8) . . ?
C90 C91 C92 119.3(8) . . ?
C68 C92 C87 122.8(6) . . ?
C68 C92 C91 119.7(7) . . ?
C87 C92 C91 117.4(7) . . ?
N3 C93 H93A 99.7 . . ?
N3 C93 H93B 99.7 . . ?
N3 C93 C94 148.3(10) . . ?
H93A C93 H93B 104.1 . . ?
C94 C93 H93A 99.7 . . ?
C94 C93 H93B 99.7 . . ?
C93 C94 H94A 109.9 . . ?
C93 C94 H94B 109.9 . . ?
C93 C94 C95 108.7(8) . . ?
H94A C94 H94B 108.3 . . ?
C95 C94 H94A 109.9 . . ?
C95 C94 H94B 109.9 . . ?
C94 C95 H95A 108.2 . . ?
C94 C95 H95B 108.2 . . ?
H95A C95 H95B 107.4 . . ?
C96 C95 C94 116.2(9) . . ?
C96 C95 H95A 108.2 . . ?
C96 C95 H95B 108.2 . . ?
C95 C96 H96A 107.5 . . ?
C95 C96 H96B 107.5 . . ?
C95 C96 C97 119.5(11) . . ?
H96A C96 H96B 107.0 . . ?
C97 C96 H96A 107.5 . . ?
C97 C96 H96B 107.5 . . ?
C96 C97 H97A 108.7 . . ?
C96 C97 H97B 108.7 . . ?
C96 C97 C98 114.3(11) . . ?
H97A C97 H97B 107.6 . . ?
C98 C97 H97A 108.7 . . ?
C98 C97 H97B 108.7 . . ?
C97 C98 H98A 109.5 . . ?
C97 C98 H98B 109.5 . . ?
C97 C98 H98C 109.5 . . ?
H98A C98 H98B 109.5 . . ?
H98A C98 H98C 109.5 . . ?
H98B C98 H98C 109.5 . . ?
C69 C99 C105 107.4(6) . . ?
C100 C99 C69 128.2(7) . . ?
C100 C99 C105 123.7(7) . . ?
C99 C100 H100 114.0 . . ?
C99 C100 C101 132.1(7) . . ?
C101 C100 H100 114.0 . . ?
C100 C101 H101 114.6 . . ?
C102 C101 C100 130.9(8) . . ?
C102 C101 H101 114.6 . . ?
C101 C102 C103 124.6(9) . . ?
C101 C102 C107 119.5(7) . . ?
C103 C102 C107 115.8(8) . . ?
C102 C103 H103 114.9 . . ?
C104 C103 C102 130.2(13) . . ?
C104 C103 H103 114.9 . . ?
C103 C104 H104 114.7 . . ?
C105 C104 C103 130.7(10) . . ?
C105 C104 H104 114.7 . . ?
C104 C105 C99 126.7(8) . . ?
C104 C105 C106 126.3(10) . . ?
C106 C105 C99 106.9(7) . . ?
C70 C106 C105 106.3(7) . . ?
C70 C106 H106 126.8 . . ?
C105 C106 H106 126.8 . . ?
C102 C107 C108 115.7(8) . . ?
C102 C107 C109 111.7(8) . . ?
C102 C107 C110 109.6(8) . . ?
C108 C107 C109 104.7(9) . . ?
C108 C107 C110 107.2(10) . . ?
C110 C107 C109 107.5(11) . . ?
C107 C108 H10A 109.5 . . ?
C107 C108 H10B 109.5 . . ?
C107 C108 H10C 109.5 . . ?
H10A C108 H10B 109.5 . . ?
H10A C108 H10C 109.5 . . ?
H10B C108 H10C 109.5 . . ?
C107 C109 H10D 109.5 . . ?
C107 C109 H10E 109.5 . . ?
C107 C109 H10F 109.5 . . ?
H10D C109 H10E 109.5 . . ?
H10D C109 H10F 109.5 . . ?
H10E C109 H10F 109.5 . . ?
C107 C110 H11A 109.5 . . ?
C107 C110 H11B 109.5 . . ?
C107 C110 H11C 109.5 . . ?
H11A C110 H11B 109.5 . . ?
H11A C110 H11C 109.5 . . ?
H11B C110 H11C 109.5 . . ?
N4 C111 H11D 114.0 . . ?
N4 C111 H11E 114.0 . . ?
N4 C111 C112 88.0(7) . . ?
H11D C111 H11E 111.2 . . ?
C112 C111 H11D 114.0 . . ?
C112 C111 H11E 114.0 . . ?
C111 C112 H11F 108.1 . . ?
C111 C112 H11G 108.1 . . ?
H11F C112 H11G 107.3 . . ?
C113 C112 C111 116.9(9) . . ?
C113 C112 H11F 108.1 . . ?
C113 C112 H11G 108.1 . . ?
C112 C113 H11H 110.0 . . ?
C112 C113 H11I 110.0 . . ?
C112 C113 C114 108.3(8) . . ?
H11H C113 H11I 108.4 . . ?
C114 C113 H11H 110.0 . . ?
C114 C113 H11I 110.0 . . ?
C113 C114 H11J 109.0 . . ?
C113 C114 H11K 109.0 . . ?
H11J C114 H11K 107.8 . . ?
C115 C114 C113 113.0(9) . . ?
C115 C114 H11J 109.0 . . ?
C115 C114 H11K 109.0 . . ?
C114 C115 H11L 109.5 . . ?
C114 C115 H11M 109.5 . . ?
H11L C115 H11M 108.1 . . ?
C116 C115 C114 110.6(13) . . ?
C116 C115 H11L 109.5 . . ?
C116 C115 H11M 109.5 . . ?
C115 C116 H11N 109.5 . . ?
C115 C116 H11O 109.5 . . ?
C115 C116 H11P 109.5 . . ?
H11N C116 H11O 109.5 . . ?
H11N C116 H11P 109.5 . . ?
H11O C116 H11P 109.5 . . ?
C80 C117 C118 107.5(6) . . ?
C124 C117 C80 127.5(6) . . ?
C124 C117 C118 124.0(6) . . ?
C119 C118 C117 107.5(7) . . ?
C119 C118 C120 123.8(8) . . ?
C120 C118 C117 128.7(8) . . ?
C81 C119 H119 125.9 . . ?
C118 C119 C81 108.1(9) . . ?
C118 C119 H119 125.9 . . ?
C118 C120 H120 115.8 . . ?
C121 C120 C118 128.5(13) . . ?
C121 C120 H120 115.8 . . ?
C120 C121 H121 114.0 . . ?
C120 C121 C122 132.0(10) . . ?
C122 C121 H121 114.0 . . ?
C121 C122 C125 116.9(7) . . ?
C123 C122 C121 121.6(8) . . ?
C123 C122 C125 121.4(7) . . ?
C122 C123 H123 113.6 . . ?
C124 C123 C122 132.7(8) . . ?
C124 C123 H123 113.6 . . ?
C117 C124 H124 114.8 . . ?
C123 C124 C117 130.5(7) . . ?
C123 C124 H124 114.8 . . ?
C122 C125 C126 107.6(8) . . ?
C122 C125 C127 110.5(8) . . ?
C122 C125 C128 113.3(7) . . ?
C126 C125 C127 110.5(8) . . ?
C128 C125 C126 107.2(8) . . ?
C128 C125 C127 107.7(9) . . ?
C125 C126 H12A 109.5 . . ?
C125 C126 H12B 109.5 . . ?
C125 C126 H12C 109.5 . . ?
H12A C126 H12B 109.5 . . ?
H12A C126 H12C 109.5 . . ?
H12B C126 H12C 109.5 . . ?
C125 C127 H12D 109.5 . . ?
C125 C127 H12E 109.5 . . ?
C125 C127 H12F 109.5 . . ?
H12D C127 H12E 109.5 . . ?
H12D C127 H12F 109.5 . . ?
H12E C127 H12F 109.5 . . ?
C125 C128 H12G 109.5 . . ?
C125 C128 H12H 109.5 . . ?
C125 C128 H12I 109.5 . . ?
H12G C128 H12H 109.5 . . ?
H12G C128 H12I 109.5 . . ?
H12H C128 H12I 109.5 . . ?

loop_
_geom_bond_atom_site_label_1
_geom_bond_atom_site_label_2
_geom_bond_distance
_geom_bond_site_symmetry_2
_geom_bond_publ_flag
O1 C1 1.210(3) . ?
O2 C2 1.217(4) . ?
N1 C1 1.392(4) . ?
N1 C2 1.388(4) . ?
N1 C27 1.455(4) . ?
C1 C4 1.499(4) . ?
C2 C3 1.475(4) . ?
C3 C4 1.375(4) . ?
C3 C8 1.412(4) . ?
C4 C5 1.422(4) . ?
C5 C6 1.434(4) . ?
C5 C12 1.436(4) . ?
C6 C7 1.432(4) . ?
C6 C9 1.434(4) . ?
C7 C8 1.422(4) . ?
C7 C9 1.436(4) 2_656 ?
C8 C14 1.409(4) 2_656 ?
C9 C10 1.409(4) . ?
C10 C11 1.428(4) . ?
C10 C13 1.405(4) . ?
C11 C12 1.401(4) . ?
C11 C15 1.420(4) . ?
C12 C22 1.454(4) . ?
C13 H13 0.9300 . ?
C13 C14 1.358(4) . ?
C14 H14 0.9300 . ?
C15 H15 0.9300 . ?
C15 C16 1.379(4) . ?
C16 C17 1.411(4) . ?
C16 C22 1.475(4) . ?
C17 H17 0.9300 . ?
C17 C18 1.363(4) . ?
C18 H18 0.9300 . ?
C18 C19 1.405(5) . ?
C19 C20 1.381(4) . ?
C19 C23 1.548(4) . ?
C20 H20 0.9300 . ?
C20 C21 1.426(4) . ?
C21 H21 0.9300 . ?
C21 C22 1.367(4) . ?
C23 C24 1.557(6) . ?
C23 C25 1.519(5) . ?
C23 C26 1.504(5) . ?
C24 H24A 0.9600 . ?
C24 H24B 0.9600 . ?
C24 H24C 0.9600 . ?
C25 H25A 0.9600 . ?
C25 H25B 0.9600 . ?
C25 H25C 0.9600 . ?
C26 H26A 0.9600 . ?
C26 H26B 0.9600 . ?
C26 H26C 0.9600 . ?
C27 H27A 0.9700 . ?
C27 H27B 0.9700 . ?
C27 C28 1.520(5) . ?
C28 H28A 0.9700 . ?
C28 H28B 0.9700 . ?
C28 C29 1.515(5) . ?
C29 H29A 0.9700 . ?
C29 H29B 0.9700 . ?
C29 C30 1.515(5) . ?
C30 H30A 0.9700 . ?
C30 H30B 0.9700 . ?
C30 C31 1.503(5) . ?
C31 H31A 0.9700 . ?
C31 H31B 0.9700 . ?
C31 C32 1.509(6) . ?
C32 H32A 0.9600 . ?
C32 H32B 0.9600 . ?
C32 H32C 0.9600 . ?
O3 C33 1.213(3) . ?
O4 C34 1.214(4) . ?
N2 C33 1.396(4) . ?
N2 C34 1.382(4) . ?
N2 C59 1.461(3) . ?
C33 C36 1.501(4) . ?
C34 C35 1.490(4) . ?
C35 C36 1.378(4) . ?
C35 C41 1.409(4) . ?
C36 C37 1.420(4) . ?
C37 C38 1.436(3) . ?
C37 C46 1.426(4) 2_656 ?
C38 C39 1.437(4) . ?
C38 C40 1.424(4) . ?
C39 C40 1.431(3) 2_656 ?
C39 C44 1.414(4) 2_656 ?
C40 C41 1.431(4) . ?
C41 C42 1.412(4) . ?
C42 H42 0.9300 . ?
C42 C43 1.357(4) . ?
C43 H43 0.9300 . ?
C43 C44 1.406(4) . ?
C44 C45 1.434(4) . ?
C45 C46 1.410(4) . ?
C45 C54 1.414(4) . ?
C46 C47 1.435(4) . ?
C47 C48 1.372(4) . ?
C47 C53 1.467(4) . ?
C48 H48 0.9300 . ?
C48 C49 1.409(4) . ?
C49 H49 0.9300 . ?
C49 C50 1.380(4) . ?
C50 C51 1.410(5) . ?
C50 C55 1.549(4) . ?
C51 H51 0.9300 . ?
C51 C52 1.367(5) . ?
C52 H52 0.9300 . ?
C52 C53 1.412(4) . ?
C53 C54 1.378(4) . ?
C54 H54 0.9300 . ?
C55 C56 1.521(5) . ?
C55 C57 1.530(5) . ?
C55 C58 1.535(5) . ?
C56 H56A 0.9600 . ?
C56 H56B 0.9600 . ?
C56 H56C 0.9600 . ?
C57 H57A 0.9600 . ?
C57 H57B 0.9600 . ?
C57 H57C 0.9600 . ?
C58 H58A 0.9600 . ?
C58 H58B 0.9600 . ?
C58 H58C 0.9600 . ?
C59 H59A 0.9700 . ?
C59 H59B 0.9700 . ?
C59 C60 1.520(4) . ?
C60 H60A 0.9700 . ?
C60 H60B 0.9700 . ?
C60 C61 1.500(5) . ?
C61 H61A 0.9700 . ?
C61 H61B 0.9700 . ?
C61 C62 1.520(5) . ?
C62 H62A 0.9700 . ?
C62 H62B 0.9700 . ?
C62 C63 1.501(7) . ?
C63 H63A 0.9700 . ?
C63 H63B 0.9700 . ?
C63 C64 1.524(7) . ?
C64 H64A 0.9600 . ?
C64 H64B 0.9600 . ?
C64 H64C 0.9600 . ?
O5 C65 1.217(6) . ?
O6 C66 1.212(8) . ?
O7 C77 1.211(7) . ?
O8 C76 1.225(7) . ?
N3 C65 1.343(10) . ?
N3 C66 1.400(13) . ?
N3 C93 1.406(7) . ?
N4 C76 1.393(8) . ?
N4 C77 1.372(7) . ?
N4 C111 1.488(7) . ?
C65 C86 1.496(8) . ?
C66 C67 1.506(8) . ?
C67 C68 1.419(8) . ?
C67 C86 1.394(8) . ?
C68 C69 1.452(6) . ?
C68 C92 1.403(8) . ?
C69 C70 1.385(8) . ?
C69 C99 1.409(7) . ?
C70 C71 1.496(7) . ?
C70 C106 1.384(8) . ?
C71 C72 1.394(9) . ?
C71 C91 1.385(13) . ?
C72 H72 0.9300 . ?
C72 C73 1.392(8) . ?
C73 H73 0.9300 . ?
C73 C74 1.398(8) . ?
C74 C75 1.393(8) . ?
C74 C90 1.410(8) . ?
C75 C76 1.517(10) . ?
C75 C78 1.383(13) . ?
C77 C78 1.528(13) . ?
C78 C79 1.388(8) . ?
C79 C80 1.447(6) . ?
C79 C89 1.395(8) . ?
C80 C81 1.406(7) . ?
C80 C117 1.409(7) . ?
C81 C82 1.500(8) . ?
C81 C119 1.396(9) . ?
C82 C83 1.372(8) . ?
C82 C88 1.392(8) . ?
C83 H83 0.9300 . ?
C83 C84 1.396(8) . ?
C84 H84 0.9300 . ?
C84 C85 1.391(8) . ?
C85 C86 1.406(8) . ?
C85 C87 1.429(8) . ?
C87 C88 1.412(8) . ?
C87 C92 1.407(8) . ?
C88 C89 1.485(8) . ?
C89 C90 1.423(12) . ?
C90 C91 1.429(13) . ?
C91 C92 1.481(8) . ?
C93 H93A 0.9700 . ?
C93 H93B 0.9700 . ?
C93 C94 1.434(8) . ?
C94 H94A 0.9700 . ?
C94 H94B 0.9700 . ?
C94 C95 1.551(9) . ?
C95 H95A 0.9700 . ?
C95 H95B 0.9700 . ?
C95 C96 1.480(9) . ?
C96 H96A 0.9700 . ?
C96 H96B 0.9700 . ?
C96 C97 1.496(9) . ?
C97 H97A 0.9700 . ?
C97 H97B 0.9700 . ?
C97 C98 1.542(10) . ?
C98 H98A 0.9600 . ?
C98 H98B 0.9600 . ?
C98 H98C 0.9600 . ?
C99 C100 1.369(8) . ?
C99 C105 1.492(14) . ?
C100 H100 0.9300 . ?
C100 C101 1.393(8) . ?
C101 H101 0.9300 . ?
C101 C102 1.382(7) . ?
C102 C103 1.397(9) . ?
C102 C107 1.517(8) . ?
C103 H103 0.9300 . ?
C103 C104 1.393(9) . ?
C104 H104 0.9300 . ?
C104 C105 1.385(8) . ?
C105 C106 1.395(8) . ?
C106 H106 0.9300 . ?
C107 C108 1.530(9) . ?
C107 C109 1.548(9) . ?
C107 C110 1.541(9) . ?
C108 H10A 0.9600 . ?
C108 H10B 0.9600 . ?
C108 H10C 0.9600 . ?
C109 H10D 0.9600 . ?
C109 H10E 0.9600 . ?
C109 H10F 0.9600 . ?
C110 H11A 0.9600 . ?
C110 H11B 0.9600 . ?
C110 H11C 0.9600 . ?
C111 H11D 0.9700 . ?
C111 H11E 0.9700 . ?
C111 C112 1.529(7) . ?
C112 H11F 0.9700 . ?
C112 H11G 0.9700 . ?
C112 C113 1.512(8) . ?
C113 H11H 0.9700 . ?
C113 H11I 0.9700 . ?
C113 C114 1.556(9) . ?
C114 H11J 0.9700 . ?
C114 H11K 0.9700 . ?
C114 C115 1.528(9) . ?
C115 H11L 0.9700 . ?
C115 H11M 0.9700 . ?
C115 C116 1.490(10) . ?
C116 H11N 0.9600 . ?
C116 H11O 0.9600 . ?
C116 H11P 0.9600 . ?
C117 C118 1.441(7) . ?
C117 C124 1.393(7) . ?
C118 C119 1.395(9) . ?
C118 C120 1.397(17) . ?
C119 H119 0.9300 . ?
C120 H120 0.9300 . ?
C120 C121 1.391(9) . ?
C121 H121 0.9300 . ?
C121 C122 1.417(8) . ?
C122 C123 1.404(8) . ?
C122 C125 1.521(8) . ?
C123 H123 0.9300 . ?
C123 C124 1.377(8) . ?
C124 H124 0.9300 . ?
C125 C126 1.538(8) . ?
C125 C127 1.540(9) . ?
C125 C128 1.531(8) . ?
C126 H12A 0.9600 . ?
C126 H12B 0.9600 . ?
C126 H12C 0.9600 . ?
C127 H12D 0.9600 . ?
C127 H12E 0.9600 . ?
C127 H12F 0.9600 . ?
C128 H12G 0.9600 . ?
C128 H12H 0.9600 . ?
C128 H12I 0.9600 . ?

loop_
_geom_torsion_atom_site_label_1
_geom_torsion_atom_site_label_2
_geom_torsion_atom_site_label_3
_geom_torsion_atom_site_label_4
_geom_torsion
_geom_torsion_site_symmetry_1
_geom_torsion_site_symmetry_2
_geom_torsion_site_symmetry_3
_geom_torsion_site_symmetry_4
_geom_torsion_publ_flag
O1 C1 C4 C3 -167.8(3) . . . . ?
O1 C1 C4 C5 2.1(5) . . . . ?
O2 C2 C3 C4 -175.3(3) . . . . ?
O2 C2 C3 C8 11.0(5) . . . . ?
N1 C1 C4 C3 7.8(3) . . . . ?
N1 C1 C4 C5 177.7(3) . . . . ?
N1 C2 C3 C4 5.1(3) . . . . ?
N1 C2 C3 C8 -168.7(3) . . . . ?
N1 C27 C28 C29 63.0(4) . . . . ?
C1 N1 C2 O2 -179.6(3) . . . . ?
C1 N1 C2 C3 0.1(3) . . . . ?
C1 N1 C27 C28 -98.1(3) . . . . ?
C1 C4 C5 C6 -155.8(3) . . . . ?
C1 C4 C5 C12 24.3(5) . . . . ?
C2 N1 C1 O1 171.2(3) . . . . ?
C2 N1 C1 C4 -4.7(3) . . . . ?
C2 N1 C27 C28 84.2(4) . . . . ?
C2 C3 C4 C1 -7.8(3) . . . . ?
C2 C3 C4 C5 -178.8(3) . . . . ?
C2 C3 C8 C7 167.8(3) . . . . ?
C2 C3 C8 C14 -8.9(5) . . . 2_656 ?
C3 C4 C5 C6 12.9(4) . . . . ?
C3 C4 C5 C12 -167.0(3) . . . . ?
C4 C3 C8 C7 -5.2(4) . . . . ?
C4 C3 C8 C14 178.1(3) . . . 2_656 ?
C4 C5 C6 C7 -11.6(4) . . . . ?
C4 C5 C6 C9 167.1(2) . . . . ?
C4 C5 C12 C11 -166.3(3) . . . . ?
C4 C5 C12 C22 22.8(5) . . . . ?
C5 C6 C7 C8 2.3(4) . . . . ?
C5 C6 C7 C9 -178.1(2) . . . 2_656 ?
C5 C6 C9 C7 -176.0(2) . . . 2_656 ?
C5 C6 C9 C10 2.2(4) . . . . ?
C5 C12 C22 C16 175.7(3) . . . . ?
C5 C12 C22 C21 6.9(5) . . . . ?
C6 C5 C12 C11 13.8(4) . . . . ?
C6 C5 C12 C22 -157.1(3) . . . . ?
C6 C7 C8 C3 6.2(4) . . . . ?
C6 C7 C8 C14 -177.0(3) . . . 2_656 ?
C6 C9 C10 C11 7.6(4) . . . . ?
C6 C9 C10 C13 -176.1(3) . . . . ?
C7 C6 C9 C7 2.7(3) . . . 2_656 ?
C7 C6 C9 C10 -179.1(2) . . . . ?
C7 C9 C10 C11 -174.1(3) 2_656 . . . ?
C7 C9 C10 C13 2.2(4) 2_656 . . . ?
C8 C3 C4 C1 166.3(3) . . . . ?
C8 C3 C4 C5 -4.7(4) . . . . ?
C9 C6 C7 C8 -176.4(2) . . . . ?
C9 C6 C7 C9 3.2(3) . . . 2_656 ?
C9 C7 C8 C3 -173.4(2) 2_656 . . . ?
C9 C7 C8 C14 3.4(4) 2_656 . . 2_656 ?
C9 C10 C11 C12 -6.7(4) . . . . ?
C9 C10 C11 C15 167.4(3) . . . . ?
C9 C10 C13 C14 1.7(5) . . . . ?
C10 C11 C12 C5 -4.2(4) . . . . ?
C10 C11 C12 C22 168.9(3) . . . . ?
C10 C11 C15 C16 -168.9(3) . . . . ?
C10 C13 C14 C8 -3.0(5) . . . 2_656 ?
C11 C10 C13 C14 177.8(3) . . . . ?
C11 C12 C22 C16 4.0(3) . . . . ?
C11 C12 C22 C21 -164.9(3) . . . . ?
C11 C15 C16 C17 171.2(3) . . . . ?
C11 C15 C16 C22 -3.2(3) . . . . ?
C12 C5 C6 C7 168.4(2) . . . . ?
C12 C5 C6 C9 -13.0(4) . . . . ?
C12 C11 C15 C16 5.9(4) . . . . ?
C13 C10 C11 C12 177.1(3) . . . . ?
C13 C10 C11 C15 -8.8(5) . . . . ?
C15 C11 C12 C5 -179.2(3) . . . . ?
C15 C11 C12 C22 -6.1(3) . . . . ?
C15 C16 C17 C18 -168.8(4) . . . . ?
C15 C16 C22 C12 -0.5(3) . . . . ?
C15 C16 C22 C21 168.8(3) . . . . ?
C16 C17 C18 C19 -0.7(7) . . . . ?
C17 C16 C22 C12 -174.7(3) . . . . ?
C17 C16 C22 C21 -5.3(5) . . . . ?
C17 C18 C19 C20 -2.0(6) . . . . ?
C17 C18 C19 C23 174.4(4) . . . . ?
C18 C19 C20 C21 1.5(6) . . . . ?
C18 C19 C23 C24 -62.0(4) . . . . ?
C18 C19 C23 C25 56.6(4) . . . . ?
C18 C19 C23 C26 179.4(3) . . . . ?
C19 C20 C21 C22 -1.2(6) . . . . ?
C20 C19 C23 C24 114.6(4) . . . . ?
C20 C19 C23 C25 -126.8(4) . . . . ?
C20 C19 C23 C26 -4.0(5) . . . . ?
C20 C21 C22 C12 169.9(3) . . . . ?
C20 C21 C22 C16 3.1(5) . . . . ?
C22 C16 C17 C18 4.6(6) . . . . ?
C23 C19 C20 C21 -174.7(3) . . . . ?
C27 N1 C1 O1 -6.7(4) . . . . ?
C27 N1 C1 C4 177.4(3) . . . . ?
C27 N1 C2 O2 -1.6(5) . . . . ?
C27 N1 C2 C3 178.1(3) . . . . ?
C27 C28 C29 C30 174.5(3) . . . . ?
C28 C29 C30 C31 -175.5(3) . . . . ?
C29 C30 C31 C32 172.2(3) . . . . ?
O3 C33 C36 C35 -167.6(3) . . . . ?
O3 C33 C36 C37 1.1(5) . . . . ?
O4 C34 C35 C36 -178.7(3) . . . . ?
O4 C34 C35 C41 8.2(5) . . . . ?
N2 C33 C36 C35 7.2(3) . . . . ?
N2 C33 C36 C37 175.9(3) . . . . ?
N2 C34 C35 C36 2.6(3) . . . . ?
N2 C34 C35 C41 -170.5(3) . . . . ?
N2 C59 C60 C61 60.2(4) . . . . ?
C33 N2 C34 O4 -176.5(3) . . . . ?
C33 N2 C34 C35 2.2(3) . . . . ?
C33 N2 C59 C60 -100.8(3) . . . . ?
C33 C36 C37 C38 -154.6(3) . . . . ?
C33 C36 C37 C46 22.5(5) . . . 2_656 ?
C34 N2 C33 O3 169.5(3) . . . . ?
C34 N2 C33 C36 -5.8(3) . . . . ?
C34 N2 C59 C60 95.6(3) . . . . ?
C34 C35 C36 C33 -6.0(3) . . . . ?
C34 C35 C36 C37 -175.9(2) . . . . ?
C34 C35 C41 C40 164.4(3) . . . . ?
C34 C35 C41 C42 -12.3(4) . . . . ?
C35 C36 C37 C38 12.7(4) . . . . ?
C35 C36 C37 C46 -170.3(3) . . . 2_656 ?
C35 C41 C42 C43 177.2(3) . . . . ?
C36 C35 C41 C40 -7.8(4) . . . . ?
C36 C35 C41 C42 175.5(3) . . . . ?
C36 C37 C38 C39 165.5(2) . . . . ?
C36 C37 C38 C40 -12.8(4) . . . . ?
C37 C38 C39 C40 -175.7(2) . . . 2_656 ?
C37 C38 C39 C44 1.8(4) . . . 2_656 ?
C37 C38 C40 C39 -176.6(2) . . . 2_656 ?
C37 C38 C40 C41 2.9(4) . . . . ?
C37 C46 C47 C48 15.2(5) 2_656 . . . ?
C37 C46 C47 C53 -175.4(3) 2_656 . . . ?
C38 C40 C41 C35 7.4(4) . . . . ?
C38 C40 C41 C42 -175.8(2) . . . . ?
C39 C38 C40 C39 5.0(3) . . . 2_656 ?
C39 C38 C40 C41 -175.4(2) . . . . ?
C39 C40 C41 C35 -173.0(2) 2_656 . . . ?
C39 C40 C41 C42 3.8(4) 2_656 . . . ?
C39 C44 C45 C46 -4.4(4) 2_656 . . . ?
C39 C44 C45 C54 172.9(3) 2_656 . . . ?
C40 C38 C39 C40 2.7(3) . . . 2_656 ?
C40 C38 C39 C44 -179.8(2) . . . 2_656 ?
C40 C41 C42 C43 0.6(4) . . . . ?
C41 C35 C36 C33 167.5(3) . . . . ?
C41 C35 C36 C37 -2.5(4) . . . . ?
C41 C42 C43 C44 -4.0(5) . . . . ?
C42 C43 C44 C39 2.8(5) . . . 2_656 ?
C42 C43 C44 C45 -179.4(3) . . . . ?
C43 C44 C45 C46 177.7(3) . . . . ?
C43 C44 C45 C54 -4.9(5) . . . . ?
C44 C45 C46 C37 -5.8(4) . . . 2_656 ?
C44 C45 C46 C47 172.6(3) . . . . ?
C44 C45 C54 C53 -175.7(3) . . . . ?
C45 C46 C47 C48 -162.9(3) . . . . ?
C45 C46 C47 C53 6.4(3) . . . . ?
C46 C37 C38 C39 -11.8(4) 2_656 . . . ?
C46 C37 C38 C40 169.9(2) 2_656 . . . ?
C46 C45 C54 C53 1.9(4) . . . . ?
C46 C47 C48 C49 -178.1(3) . . . . ?
C46 C47 C53 C52 173.9(4) . . . . ?
C46 C47 C53 C54 -5.3(4) . . . . ?
C47 C48 C49 C50 1.2(6) . . . . ?
C47 C53 C54 C45 2.2(4) . . . . ?
C48 C47 C53 C52 -16.6(6) . . . . ?
C48 C47 C53 C54 164.1(3) . . . . ?
C48 C49 C50 C51 -8.4(6) . . . . ?
C48 C49 C50 C55 172.6(3) . . . . ?
C49 C50 C51 C52 -0.5(7) . . . . ?
C49 C50 C55 C56 1.8(5) . . . . ?
C49 C50 C55 C57 -118.4(3) . . . . ?
C49 C50 C55 C58 122.2(3) . . . . ?
C50 C51 C52 C53 6.7(8) . . . . ?
C51 C50 C55 C56 -177.3(4) . . . . ?
C51 C50 C55 C57 62.5(4) . . . . ?
C51 C50 C55 C58 -56.9(4) . . . . ?
C51 C52 C53 C47 3.3(7) . . . . ?
C51 C52 C53 C54 -177.6(4) . . . . ?
C52 C53 C54 C45 -177.1(4) . . . . ?
C53 C47 C48 C49 14.5(5) . . . . ?
C54 C45 C46 C37 176.3(3) . . . 2_656 ?
C54 C45 C46 C47 -5.3(3) . . . . ?
C55 C50 C51 C52 178.6(4) . . . . ?
C59 N2 C33 O3 4.1(4) . . . . ?
C59 N2 C33 C36 -171.2(2) . . . . ?
C59 N2 C34 O4 -11.3(5) . . . . ?
C59 N2 C34 C35 167.4(3) . . . . ?
C59 C60 C61 C62 -176.6(3) . . . . ?
C60 C61 C62 C63 177.4(4) . . . . ?
C61 C62 C63 C64 -179.0(5) . . . . ?
O5 C65 C86 C67 179.1(9) . . . . ?
O5 C65 C86 C85 -6(3) . . . . ?
O6 C66 C67 C68 -8(2) . . . . ?
O6 C66 C67 C86 165.5(15) . . . . ?
O7 C77 C78 C75 165.4(8) . . . . ?
O7 C77 C78 C79 -8.2(19) . . . . ?
N3 C65 C86 C67 -2.1(17) . . . . ?
N3 C65 C86 C85 172.6(18) . . . . ?
N3 C66 C67 C68 -176.6(16) . . . . ?
N3 C66 C67 C86 -3.3(14) . . . . ?
N3 C93 C94 C95 121.7(16) . . . . ?
N4 C77 C78 C75 -4.5(11) . . . . ?
N4 C77 C78 C79 -178.0(11) . . . . ?
N4 C111 C112 C113 -55.4(14) . . . . ?
C65 N3 C66 O6 -167.7(9) . . . . ?
C65 N3 C66 C67 2.1(11) . . . . ?
C65 N3 C93 C94 165.4(14) . . . . ?
C66 N3 C65 O5 178.7(8) . . . . ?
C66 N3 C65 C86 -0.1(13) . . . . ?
C66 N3 C93 C94 -19(2) . . . . ?
C66 C67 C68 C69 -20(3) . . . . ?
C66 C67 C68 C92 162.3(12) . . . . ?
C66 C67 C86 C65 3.3(18) . . . . ?
C66 C67 C86 C85 -171.9(16) . . . . ?
C67 C68 C69 C70 164.2(19) . . . . ?
C67 C68 C69 C99 -17(3) . . . . ?
C67 C68 C92 C87 10(3) . . . . ?
C67 C68 C92 C91 -166.5(17) . . . . ?
C68 C67 C86 C65 177.4(16) . . . . ?
C68 C67 C86 C85 2(3) . . . . ?
C68 C69 C70 C71 8(2) . . . . ?
C68 C69 C70 C106 -179.1(15) . . . . ?
C68 C69 C99 C100 -12(2) . . . . ?
C68 C69 C99 C105 177.8(18) . . . . ?
C69 C68 C92 C87 -168.3(19) . . . . ?
C69 C68 C92 C91 16(3) . . . . ?
C69 C70 C71 C72 -177.3(15) . . . . ?
C69 C70 C71 C91 4(2) . . . . ?
C69 C70 C106 C105 0.5(18) . . . . ?
C69 C99 C100 C101 -178.9(8) . . . . ?
C69 C99 C105 C104 -178.1(16) . . . . ?
C69 C99 C105 C106 4.1(16) . . . . ?
C70 C69 C99 C100 166.4(11) . . . . ?
C70 C69 C99 C105 -3.7(14) . . . . ?
C70 C71 C72 C73 179.5(14) . . . . ?
C70 C71 C91 C90 176.0(16) . . . . ?
C70 C71 C91 C92 -6(3) . . . . ?
C71 C70 C106 C105 172.5(16) . . . . ?
C71 C72 C73 C74 4(3) . . . . ?
C71 C91 C92 C68 -4(3) . . . . ?
C71 C91 C92 C87 -180(3) . . . . ?
C72 C71 C91 C90 -3(3) . . . . ?
C72 C71 C91 C92 174.9(16) . . . . ?
C72 C73 C74 C75 -179.9(19) . . . . ?
C72 C73 C74 C90 -3(3) . . . . ?
C73 C74 C75 C76 9(3) . . . . ?
C73 C74 C75 C78 -178.7(16) . . . . ?
C73 C74 C90 C89 176(2) . . . . ?
C73 C74 C90 C91 -2(3) . . . . ?
C74 C75 C76 O8 -9(2) . . . . ?
C74 C75 C76 N4 167.8(16) . . . . ?
C74 C75 C78 C77 -167.8(15) . . . . ?
C74 C75 C78 C79 6(2) . . . . ?
C74 C90 C91 C71 5(3) . . . . ?
C74 C90 C91 C92 -173.5(18) . . . . ?
C75 C74 C90 C89 -7(3) . . . . ?
C75 C74 C90 C91 175.8(18) . . . . ?
C75 C78 C79 C80 168.4(8) . . . . ?
C75 C78 C79 C89 -12.4(19) . . . . ?
C76 N4 C77 O7 -170.2(8) . . . . ?
C76 N4 C77 C78 0.8(11) . . . . ?
C76 N4 C111 C112 -69.3(11) . . . . ?
C76 C75 C78 C77 6.1(11) . . . . ?
C76 C75 C78 C79 -179.8(10) . . . . ?
C77 N4 C76 O8 179.5(8) . . . . ?
C77 N4 C76 C75 2.8(10) . . . . ?
C77 N4 C111 C112 93.5(14) . . . . ?
C77 C78 C79 C80 -18.9(17) . . . . ?
C77 C78 C79 C89 160.3(17) . . . . ?
C78 C75 C76 O8 177.7(10) . . . . ?
C78 C75 C76 N4 -5.7(10) . . . . ?
C78 C79 C80 C81 163.4(9) . . . . ?
C78 C79 C80 C117 -21.0(14) . . . . ?
C78 C79 C89 C88 -164.7(17) . . . . ?
C78 C79 C89 C90 9(3) . . . . ?
C79 C80 C81 C82 7.2(12) . . . . ?
C79 C80 C81 C119 -177.0(11) . . . . ?
C79 C80 C117 C118 177.6(8) . . . . ?
C79 C80 C117 C124 -13.2(14) . . . . ?
C79 C89 C90 C74 0(3) . . . . ?
C79 C89 C90 C91 177(2) . . . . ?
C80 C79 C89 C88 15(3) . . . . ?
C80 C79 C89 C90 -171.5(17) . . . . ?
C80 C81 C82 C83 -178.1(10) . . . . ?
C80 C81 C82 C88 2.8(17) . . . . ?
C80 C81 C119 C118 -3.8(17) . . . . ?
C80 C117 C118 C119 4.2(12) . . . . ?
C80 C117 C118 C120 -176.2(11) . . . . ?
C80 C117 C124 C123 178.2(8) . . . . ?
C81 C80 C117 C118 -6.4(8) . . . . ?
C81 C80 C117 C124 162.8(7) . . . . ?
C81 C82 C83 C84 178.8(14) . . . . ?
C81 C82 C88 C87 176.6(15) . . . . ?
C81 C82 C88 C89 -4(2) . . . . ?
C82 C81 C119 C118 171.7(11) . . . . ?
C82 C83 C84 C85 4(2) . . . . ?
C82 C88 C89 C79 -5(3) . . . . ?
C82 C88 C89 C90 -178.9(15) . . . . ?
C83 C82 C88 C87 -3(2) . . . . ?
C83 C82 C88 C89 176.7(17) . . . . ?
C83 C84 C85 C86 -178.5(16) . . . . ?
C83 C84 C85 C87 -1(3) . . . . ?
C84 C85 C86 C65 10(3) . . . . ?
C84 C85 C86 C67 -175.9(17) . . . . ?
C84 C85 C87 C88 -4(3) . . . . ?
C84 C85 C87 C92 175.4(17) . . . . ?
C85 C87 C88 C82 5(3) . . . . ?
C85 C87 C88 C89 -174.0(18) . . . . ?
C85 C87 C92 C68 -1(3) . . . . ?
C85 C87 C92 C91 175(3) . . . . ?
C86 C67 C68 C69 167.7(19) . . . . ?
C86 C67 C68 C92 -10(3) . . . . ?
C86 C85 C87 C88 174.0(17) . . . . ?
C86 C85 C87 C92 -7(3) . . . . ?
C87 C85 C86 C65 -168(2) . . . . ?
C87 C85 C86 C67 6(3) . . . . ?
C87 C88 C89 C79 175(2) . . . . ?
C87 C88 C89 C90 0(3) . . . . ?
C88 C82 C83 C84 -2(2) . . . . ?
C88 C87 C92 C68 178(2) . . . . ?
C88 C87 C92 C91 -6.0(16) . . . . ?
C88 C89 C90 C74 174.5(18) . . . . ?
C88 C89 C90 C91 -8(3) . . . . ?
C89 C79 C80 C81 -15.7(17) . . . . ?
C89 C79 C80 C117 159.8(16) . . . . ?
C89 C90 C91 C71 -173(2) . . . . ?
C89 C90 C91 C92 9(3) . . . . ?
C90 C74 C75 C76 -168.8(11) . . . . ?
C90 C74 C75 C78 4(3) . . . . ?
C90 C91 C92 C68 174.4(19) . . . . ?
C90 C91 C92 C87 -1.9(13) . . . . ?
C91 C71 C72 C73 -1(3) . . . . ?
C92 C68 C69 C70 -18(3) . . . . ?
C92 C68 C69 C99 160.2(11) . . . . ?
C92 C87 C88 C82 -173.8(17) . . . . ?
C92 C87 C88 C89 7(3) . . . . ?
C93 N3 C65 O5 -5.1(12) . . . . ?
C93 N3 C65 C86 176.0(12) . . . . ?
C93 N3 C66 O6 16.0(15) . . . . ?
C93 N3 C66 C67 -174.2(7) . . . . ?
C93 C94 C95 C96 -60.8(16) . . . . ?
C94 C95 C96 C97 -178.7(14) . . . . ?
C95 C96 C97 C98 -144.4(19) . . . . ?
C99 C69 C70 C71 -170.3(12) . . . . ?
C99 C69 C70 C106 2.1(16) . . . . ?
C99 C100 C101 C102 -1.3(16) . . . . ?
C99 C105 C106 C70 -2.8(17) . . . . ?
C100 C99 C105 C104 11(3) . . . . ?
C100 C99 C105 C106 -166.6(9) . . . . ?
C100 C101 C102 C103 8.1(17) . . . . ?
C100 C101 C102 C107 -174.6(9) . . . . ?
C101 C102 C103 C104 -3(2) . . . . ?
C101 C102 C107 C108 10.3(14) . . . . ?
C101 C102 C107 C109 129.9(10) . . . . ?
C101 C102 C107 C110 -111.1(11) . . . . ?
C102 C103 C104 C105 -3(3) . . . . ?
C103 C102 C107 C108 -172.2(12) . . . . ?
C103 C102 C107 C109 -52.6(14) . . . . ?
C103 C102 C107 C110 66.4(13) . . . . ?
C103 C104 C105 C99 -2(3) . . . . ?
C103 C104 C105 C106 174.9(15) . . . . ?
C104 C105 C106 C70 179.5(18) . . . . ?
C105 C99 C100 C101 -10.2(16) . . . . ?
C106 C70 C71 C72 11(2) . . . . ?
C106 C70 C71 C91 -168.0(17) . . . . ?
C107 C102 C103 C104 180.0(14) . . . . ?
C111 N4 C76 O8 -12.8(13) . . . . ?
C111 N4 C76 C75 170.5(7) . . . . ?
C111 N4 C77 O7 27.8(16) . . . . ?
C111 N4 C77 C78 -161.2(12) . . . . ?
C111 C112 C113 C114 -152.0(12) . . . . ?
C112 C113 C114 C115 -172.2(11) . . . . ?
C113 C114 C115 C116 177.0(13) . . . . ?
C117 C80 C81 C82 -169.4(10) . . . . ?
C117 C80 C81 C119 6.4(12) . . . . ?
C117 C118 C119 C81 -0.3(17) . . . . ?
C117 C118 C120 C121 -6(2) . . . . ?
C118 C117 C124 C123 -14.3(14) . . . . ?
C118 C120 C121 C122 3(3) . . . . ?
C119 C81 C82 C83 7(2) . . . . ?
C119 C81 C82 C88 -172.2(14) . . . . ?
C119 C118 C120 C121 173.9(16) . . . . ?
C120 C118 C119 C81 -179.9(12) . . . . ?
C120 C121 C122 C123 -10(2) . . . . ?
C120 C121 C122 C125 174.6(13) . . . . ?
C121 C122 C123 C124 11.2(17) . . . . ?
C121 C122 C125 C126 -65.2(11) . . . . ?
C121 C122 C125 C127 55.5(12) . . . . ?
C121 C122 C125 C128 176.5(10) . . . . ?
C122 C123 C124 C117 0.7(17) . . . . ?
C123 C122 C125 C126 118.9(11) . . . . ?
C123 C122 C125 C127 -120.4(10) . . . . ?
C123 C122 C125 C128 0.6(14) . . . . ?
C124 C117 C118 C119 -165.5(12) . . . . ?
C124 C117 C118 C120 14.1(15) . . . . ?
C125 C122 C123 C124 -173.2(9) . . . . ?
